data_7001911
loop_
_publ_author_name
'Tegoni, Matteo'
'Tropiano, Manuel'
'Marchi\`o, Luciano'

_publ_section_title
;
 Thermodynamics of binding of carboxylates to amphiphilic Eu3+/Cu2+
 metallacrown
;
_journal_issue 34
_journal_name_full 'Dalton Transactions'
_journal_page_first 6705
_journal_page_last 6708
_journal_paper_doi 10.1039/b911512a
_journal_year 2009
_chemical_absolute_configuration rmad
_chemical_formula_moiety 'C66 H80 Cu5 Eu N10 O23.50'
_chemical_formula_sum 'C66 H80 Cu5 Eu N10 O23.5'
_chemical_formula_weight 1859.06
_chemical_name_systematic
;
?
;
_space_group_IT_number 4
_symmetry_cell_setting monoclinic
_symmetry_space_group_name_Hall 'P 2yb'
_symmetry_space_group_name_H-M 'P 1 21 1'
_atom_sites_solution_hydrogens geom
_atom_sites_solution_primary direct
_atom_sites_solution_secondary difmap
_audit_creation_method SHELXL-97
_cell_angle_alpha 90.00
_cell_angle_beta 117.285(3)
_cell_angle_gamma 90.00
_cell_formula_units_Z 4
_cell_length_a 16.890(3)
_cell_length_b 28.850(5)
_cell_length_c 17.610(3)
_cell_measurement_reflns_used 16800
_cell_measurement_temperature 293(2)
_cell_measurement_theta_max 26.07
_cell_measurement_theta_min 1.30
_cell_volume 7626(2)
_computing_cell_refinement Saint
_computing_data_collection Smart
_computing_data_reduction Saint
_computing_structure_refinement 'SHELXL-97 (Sheldrick, 1997)'
_computing_structure_solution Sir97
_diffrn_ambient_temperature 293(2)
_diffrn_measured_fraction_theta_full 0.993
_diffrn_measured_fraction_theta_max 0.993
_diffrn_measurement_device_type 'Bruker Smart 1000 CCD'
_diffrn_measurement_method 'theta & omega scan'
_diffrn_radiation_monochromator graphite
_diffrn_radiation_source 'fine-focus sealed tube'
_diffrn_radiation_type MoK\a
_diffrn_radiation_wavelength 0.71073
_diffrn_reflns_av_R_equivalents 0.1184
_diffrn_reflns_av_sigmaI/netI 0.1958
_diffrn_reflns_limit_h_max 20
_diffrn_reflns_limit_h_min -19
_diffrn_reflns_limit_k_max 35
_diffrn_reflns_limit_k_min -35
_diffrn_reflns_limit_l_max 21
_diffrn_reflns_limit_l_min -21
_diffrn_reflns_number 77221
_diffrn_reflns_theta_full 26.07
_diffrn_reflns_theta_max 26.07
_diffrn_reflns_theta_min 1.30
_diffrn_standards_decay_% 0
_exptl_absorpt_coefficient_mu 2.259
_exptl_absorpt_correction_T_max 1.000
_exptl_absorpt_correction_T_min 0.656
_exptl_absorpt_correction_type multi-scan
_exptl_absorpt_process_details SADABS
_exptl_crystal_colour violet
_exptl_crystal_density_diffrn 1.619
_exptl_crystal_density_method 'not measured'
_exptl_crystal_description block
_exptl_crystal_F_000 3768
_exptl_crystal_size_max 0.21
_exptl_crystal_size_mid 0.11
_exptl_crystal_size_min 0.07
_refine_diff_density_max 1.300
_refine_diff_density_min -0.883
_refine_diff_density_rms 0.116
_refine_ls_abs_structure_details 'Flack H D (1983), Acta Cryst. A39, 876-881'
_refine_ls_abs_structure_Flack 0.013(12)
_refine_ls_extinction_method none
_refine_ls_goodness_of_fit_ref 1.002
_refine_ls_hydrogen_treatment constr
_refine_ls_matrix_type fullcycle
_refine_ls_number_parameters 1638
_refine_ls_number_reflns 29931
_refine_ls_number_restraints 163
_refine_ls_restrained_S_all 1.004
_refine_ls_R_factor_all 0.1587
_refine_ls_R_factor_gt 0.0658
_refine_ls_shift/su_max 0.004
_refine_ls_shift/su_mean 0.000
_refine_ls_structure_factor_coef Fsqd
_refine_ls_weighting_details 'calc w=1/[\s^2^(Fo^2^)+(0.0157P)^2^+0.0000P] where P=(Fo^2^+2Fc^2^)/3'
_refine_ls_weighting_scheme calc
_refine_ls_wR_factor_gt 0.0996
_refine_ls_wR_factor_ref 0.1124
_reflns_number_gt 13397
_reflns_number_total 29931
_reflns_threshold_expression >2sigma(I)
_cod_data_source_file b911512a.txt
_cod_data_source_block mc
_cod_depositor_comments
;
The following automatic conversions were performed:
'_symmetry_cell_setting' value 'Monoclinic' changed to 'monoclinic'
according to '/home/saulius/struct/CIF-dictionaries/cif_core.dic'
dictionary named 'cif_core.dic' version 2.4.1 from 2010-06-29.

Automatic conversion script
Id: cif_fix_enum 1527 2010-12-29 10:47:43Z saulius 
;
_cod_original_sg_symbol_H-M P21
_cod_original_formula_sum 'C66 H80 Cu5 Eu N10 O23.50'
_cod_database_code 7001911

loop_
_symmetry_equiv_pos_as_xyz
'x, y, z'
'-x, y+1/2, -z'

loop_
_atom_site_label
_atom_site_type_symbol
_atom_site_fract_x
_atom_site_fract_y
_atom_site_fract_z
_atom_site_U_iso_or_equiv
_atom_site_adp_type
_atom_site_occupancy
_atom_site_symmetry_multiplicity
_atom_site_calc_flag
_atom_site_refinement_flags
_atom_site_disorder_assembly
_atom_site_disorder_group
Eu1 Eu 0.98223(4) 0.62463(2) 0.20155(3) 0.04486(18) Uani 1 1 d . . .
Eu2 Eu 0.52426(4) 0.74411(2) 0.28487(3) 0.04403(18) Uani 1 1 d . E .
Cu1 Cu 1.04403(9) 0.63465(6) 0.44446(8) 0.0553(5) Uani 1 1 d . . .
Cu2 Cu 0.76298(8) 0.63171(6) 0.22049(8) 0.0531(4) Uani 1 1 d . . .
Cu3 Cu 0.78966(10) 0.65437(6) -0.02255(9) 0.0632(5) Uani 1 1 d . . .
Cu4 Cu 1.08435(9) 0.63489(5) 0.04417(8) 0.0537(4) Uani 1 1 d . . .
Cu5 Cu 1.24185(8) 0.62415(6) 0.33444(8) 0.0488(4) Uani 1 1 d . . .
Cu6 Cu 0.77839(8) 0.73339(5) 0.44376(8) 0.0537(4) Uani 1 1 d . E .
Cu7 Cu 0.54800(10) 0.71507(6) 0.50945(9) 0.0609(5) Uani 1 1 d . . .
Cu8 Cu 0.28606(8) 0.73873(6) 0.26664(8) 0.0501(4) Uani 1 1 d . E .
Cu9 Cu 0.35327(8) 0.73840(6) 0.04285(8) 0.0541(4) Uani 1 1 d . E .
Cu10 Cu 0.65455(8) 0.74519(6) 0.15247(8) 0.0507(4) Uani 1 1 d . E .
O2W O 0.5278(4) 0.6615(3) 0.2765(4) 0.056(2) Uani 1 1 d . . .
O1W O 0.9905(4) 0.7062(3) 0.2027(4) 0.055(2) Uani 1 1 d . . .
O11 O 0.9554(4) 0.6372(3) 0.3272(4) 0.049(2) Uani 1 1 d . . .
O21 O 0.9439(4) 0.6203(3) 0.4663(4) 0.066(3) Uani 1 1 d . . .
N11 N 0.8682(5) 0.6313(3) 0.3214(6) 0.055(3) Uani 1 1 d . . .
C71 C 0.6499(18) 0.4820(5) 0.1798(9) 0.183(14) Uani 1 1 d . . .
H71 H 0.6203 0.4695 0.1252 0.219 Uiso 1 1 calc R . .
N21 N 0.7136(5) 0.6269(4) 0.3039(5) 0.055(3) Uiso 1 1 d . . .
H21C H 0.6932 0.6548 0.3097 0.066 Uiso 1 1 calc R . .
H21D H 0.6674 0.6070 0.2837 0.066 Uiso 1 1 calc R . .
C41 C 0.7279(10) 0.5307(5) 0.3253(10) 0.083(5) Uani 1 1 d . . .
C31 C 0.7712(9) 0.5593(5) 0.4037(9) 0.093(5) Uani 1 1 d . . .
H31A H 0.8298 0.5467 0.4398 0.111 Uiso 1 1 calc R . .
H31B H 0.7366 0.5569 0.4349 0.111 Uiso 1 1 calc R . .
C21 C 0.7810(8) 0.6109(4) 0.3872(7) 0.070(4) Uani 1 1 d . . .
H21 H 0.7736 0.6289 0.4307 0.083 Uiso 1 1 calc R . .
C11 C 0.8770(7) 0.6216(4) 0.3975(8) 0.063(4) Uani 1 1 d . . .
C51 C 0.6391(11) 0.5185(5) 0.2961(12) 0.116(7) Uani 1 1 d . . .
H51 H 0.6085 0.5264 0.3267 0.139 Uiso 1 1 calc R . .
C81 C 0.7333(15) 0.4868(9) 0.2133(15) 0.200(13) Uani 1 1 d . . .
H81 H 0.7659 0.4709 0.1910 0.240 Uiso 1 1 calc R . .
C91 C 0.7772(12) 0.5160(6) 0.2839(12) 0.112(7) Uani 1 1 d . . .
H91 H 0.8359 0.5251 0.3024 0.134 Uiso 1 1 calc R . .
C61 C 0.5993(12) 0.4952(6) 0.2228(11) 0.132(8) Uani 1 1 d . . .
H61 H 0.5392 0.4876 0.1999 0.159 Uiso 1 1 calc R . .
O12 O 0.8265(4) 0.6371(3) 0.1598(4) 0.058(3) Uani 1 1 d . . .
N12 N 0.7635(5) 0.6439(3) 0.0712(5) 0.049(3) Uani 1 1 d . . .
N22 N 0.6556(6) 0.6639(3) -0.0864(5) 0.067(3) Uani 1 1 d . . .
H22A H 0.6442 0.6943 -0.0977 0.080 Uiso 1 1 calc R . .
H22B H 0.6340 0.6488 -0.1366 0.080 Uiso 1 1 calc R . .
O22 O 0.6566(4) 0.6374(3) 0.1168(4) 0.066(3) Uani 1 1 d . . .
C12 C 0.6764(7) 0.6440(4) 0.0572(9) 0.065(4) Uani 1 1 d . . .
C22 C 0.6078(8) 0.6470(4) -0.0369(7) 0.061(4) Uani 1 1 d . . .
H22 H 0.5637 0.6705 -0.0421 0.073 Uiso 1 1 calc R . .
C32 C 0.5606(9) 0.6032(5) -0.0691(8) 0.092(5) Uani 1 1 d . . .
H32A H 0.5112 0.6081 -0.1254 0.110 Uiso 1 1 calc R . .
H32B H 0.5367 0.5925 -0.0315 0.110 Uiso 1 1 calc R . .
C42 C 0.6275(9) 0.5635(5) -0.0747(9) 0.079(5) Uani 1 1 d . . .
C52 C 0.6861(10) 0.5416(5) -0.0021(10) 0.108(6) Uani 1 1 d D . .
H52 H 0.6890 0.5499 0.0501 0.130 Uiso 1 1 calc R . .
C92 C 0.6275(12) 0.5559(7) -0.1483(11) 0.145(8) Uani 1 1 d D . .
H92 H 0.5920 0.5720 -0.1983 0.173 Uiso 1 1 calc R . .
C72 C 0.7396(14) 0.4961(7) -0.0815(15) 0.191(10) Uani 1 1 d DU . .
H72 H 0.7748 0.4721 -0.0847 0.229 Uiso 1 1 calc R . .
C62 C 0.7400(15) 0.5080(7) -0.0051(16) 0.229(13) Uani 1 1 d DU . .
H62 H 0.7780 0.4926 0.0449 0.275 Uiso 1 1 calc R . .
C82 C 0.6921(15) 0.5179(7) -0.1426(15) 0.197(10) Uani 1 1 d DU . .
H82 H 0.6947 0.5109 -0.1929 0.236 Uiso 1 1 calc R . .
N13 N 0.9623(5) 0.6427(3) 0.0001(6) 0.051(3) Uani 1 1 d . . .
O13 O 0.9127(4) 0.6400(3) 0.0490(4) 0.056(3) Uani 1 1 d . . .
O23 O 0.8239(5) 0.6541(3) -0.1113(4) 0.074(3) Uani 1 1 d . . .
C13 C 0.9070(9) 0.6503(4) -0.0802(7) 0.063(4) Uani 1 1 d . . .
C33 C 0.9224(9) 0.6155(5) -0.2038(7) 0.093(5) Uani 1 1 d . . .
H33A H 0.8579 0.6155 -0.2295 0.112 Uiso 1 1 calc R . .
H33B H 0.9390 0.6254 -0.2472 0.112 Uiso 1 1 calc R . .
N23 N 1.0576(6) 0.6495(3) -0.0761(6) 0.069(3) Uani 1 1 d . . .
H23A H 1.0812 0.6772 -0.0779 0.083 Uiso 1 1 calc R . .
H23B H 1.0822 0.6279 -0.0955 0.083 Uiso 1 1 calc R . .
C53 C 0.9313(13) 0.5434(6) -0.1321(11) 0.140(8) Uani 1 1 d . . .
H53 H 0.8990 0.5563 -0.1065 0.168 Uiso 1 1 calc R . .
C23 C 0.9573(9) 0.6507(4) -0.1324(8) 0.072(4) Uani 1 1 d . . .
H23 H 0.9448 0.6810 -0.1607 0.087 Uiso 1 1 calc R . .
C43 C 0.9535(9) 0.5682(5) -0.1793(9) 0.083(5) Uani 1 1 d . . .
C93 C 1.0117(12) 0.5522(6) -0.2087(12) 0.131(7) Uani 1 1 d . . .
H93 H 1.0264 0.5706 -0.2438 0.157 Uiso 1 1 calc R . .
C63 C 0.9565(17) 0.4949(7) -0.1187(15) 0.199(13) Uani 1 1 d . . .
H63 H 0.9343 0.4748 -0.0917 0.239 Uiso 1 1 calc R . .
C83 C 1.0465(16) 0.5097(10) -0.1855(14) 0.198(13) Uani 1 1 d . . .
H83 H 1.0932 0.4998 -0.1957 0.238 Uiso 1 1 calc R . .
C73 C 1.0114(17) 0.4811(7) -0.1461(13) 0.174(11) Uani 1 1 d . . .
H73 H 1.0282 0.4501 -0.1388 0.209 Uiso 1 1 calc R . .
C14 C 1.2438(7) 0.6265(5) 0.1749(8) 0.061(4) Uani 1 1 d U . .
O14 O 1.0986(4) 0.6389(2) 0.1615(4) 0.050(2) Uani 1 1 d U . .
N24 N 1.3549(5) 0.6232(4) 0.3249(4) 0.047(3) Uani 1 1 d U . .
H24A H 1.3838 0.6502 0.3446 0.057 Uiso 1 1 calc R . .
H24B H 1.3899 0.6003 0.3579 0.057 Uiso 1 1 calc R . .
O24 O 1.2103(5) 0.6287(3) 0.0944(4) 0.057(2) Uani 1 1 d U . .
C24 C 1.3395(6) 0.6162(4) 0.2356(8) 0.064(4) Uani 1 1 d U . .
H24 H 1.3756 0.6394 0.2249 0.077 Uiso 1 1 calc R . .
N14 N 1.1937(7) 0.6296(3) 0.2107(5) 0.067(3) Uani 1 1 d U . .
C34 C 1.3678(9) 0.5690(5) 0.2171(9) 0.105(6) Uani 1 1 d . . .
H34A H 1.4322 0.5678 0.2412 0.126 Uiso 1 1 calc R . .
H34B H 1.3429 0.5646 0.1558 0.126 Uiso 1 1 calc R . .
C44 C 1.3325(9) 0.5261(4) 0.2594(8) 0.094(5) Uiso 1 1 d G . .
C54 C 1.2432(8) 0.5133(4) 0.2179(6) 0.140(7) Uiso 1 1 d G . .
H54 H 1.2064 0.5246 0.1634 0.169 Uiso 1 1 calc R . .
C74 C 1.2090(7) 0.4837(4) 0.2578(9) 0.130(7) Uiso 1 1 d G . .
H74 H 1.1493 0.4751 0.2301 0.156 Uiso 1 1 calc R . .
C64 C 1.2640(10) 0.4668(4) 0.3392(9) 0.187(10) Uiso 1 1 d G . .
H64 H 1.2411 0.4470 0.3659 0.224 Uiso 1 1 calc R . .
C94 C 1.3533(10) 0.4797(5) 0.3807(6) 0.179(9) Uiso 1 1 d G . .
H94 H 1.3901 0.4684 0.4351 0.214 Uiso 1 1 calc R . .
C84 C 1.3875(6) 0.5093(4) 0.3407(8) 0.170(9) Uiso 1 1 d G . .
H84 H 1.4472 0.5179 0.3685 0.204 Uiso 1 1 calc R . .
O15 O 1.1265(4) 0.6302(3) 0.3298(4) 0.044(2) Uani 1 1 d . . .
N15 N 1.1394(4) 0.6295(4) 0.4145(5) 0.044(2) Uani 1 1 d . . .
N25 N 1.1484(6) 0.6370(3) 0.5612(5) 0.068(3) Uani 1 1 d . . .
H25A H 1.1578 0.6666 0.5795 0.082 Uiso 1 1 calc R . .
H25B H 1.1356 0.6205 0.5976 0.082 Uiso 1 1 calc R . .
C25 C 1.2329(7) 0.6180(4) 0.5624(6) 0.047(3) Uani 1 1 d . . .
H25 H 1.2828 0.6381 0.5986 0.056 Uiso 1 1 calc R . .
O25 O 1.2860(4) 0.6165(3) 0.4554(4) 0.059(2) Uani 1 1 d . . .
C15 C 1.2187(7) 0.6220(4) 0.4726(6) 0.049(3) Uani 1 1 d . . .
C45 C 1.1787(9) 0.5361(5) 0.5556(8) 0.078(5) Uani 1 1 d . . .
C35 C 1.2540(8) 0.5714(5) 0.5943(8) 0.082(5) Uani 1 1 d . . .
H35A H 1.2748 0.5721 0.6555 0.099 Uiso 1 1 calc R . .
H35B H 1.3031 0.5606 0.5847 0.099 Uiso 1 1 calc R . .
C55 C 1.1502(12) 0.5175(5) 0.4722(9) 0.105(6) Uani 1 1 d . . .
H55 H 1.1852 0.5230 0.4450 0.126 Uiso 1 1 calc R . .
C95 C 1.1167(13) 0.5242(6) 0.5920(12) 0.133(7) Uani 1 1 d . . .
H95 H 1.1307 0.5356 0.6460 0.159 Uiso 1 1 calc R . .
C85 C 1.0426(13) 0.4982(5) 0.5532(16) 0.168(10) Uani 1 1 d . . .
H85 H 1.0050 0.4911 0.5770 0.202 Uiso 1 1 calc R . .
C75 C 1.0288(13) 0.4829(5) 0.4707(11) 0.131(8) Uani 1 1 d . . .
H75 H 0.9804 0.4636 0.4400 0.157 Uiso 1 1 calc R . .
C65 C 1.0817(14) 0.4945(6) 0.4341(12) 0.160(10) Uani 1 1 d . . .
H65 H 1.0656 0.4848 0.3785 0.192 Uiso 1 1 calc R . .
O16 O 0.6860(4) 0.7323(2) 0.3286(4) 0.046(2) Uani 1 1 d . . .
C16 C 0.8071(7) 0.7454(4) 0.3078(7) 0.049(3) Uani 1 1 d . . .
N16 N 0.7221(6) 0.7423(3) 0.2701(5) 0.048(3) Uani 1 1 d . . .
O26 O 0.8590(5) 0.7434(3) 0.3939(5) 0.067(2) Uani 1 1 d . . .
N26 N 0.7732(6) 0.7532(3) 0.1618(5) 0.062(3) Uani 1 1 d . . .
H26A H 0.7825 0.7307 0.1315 0.074 Uiso 1 1 calc R . .
H26B H 0.7749 0.7805 0.1378 0.074 Uiso 1 1 calc R . .
C36 C 0.9081(8) 0.7961(4) 0.2737(8) 0.069(4) Uani 1 1 d . . .
H36A H 0.9521 0.7936 0.3332 0.083 Uiso 1 1 calc R . .
H36B H 0.9400 0.7955 0.2398 0.083 Uiso 1 1 calc R . .
C46 C 0.8633(8) 0.8428(4) 0.2612(8) 0.066(4) Uani 1 1 d . . .
C96 C 0.8427(10) 0.8666(5) 0.3190(9) 0.085(5) Uani 1 1 d . . .
H96 H 0.8539 0.8511 0.3692 0.102 Uiso 1 1 calc R . .
C56 C 0.8418(11) 0.8696(6) 0.1883(10) 0.108(6) Uani 1 1 d . . .
H56 H 0.8550 0.8584 0.1460 0.130 Uiso 1 1 calc R . .
C26 C 0.8470(6) 0.7522(4) 0.2505(7) 0.053(3) Uani 1 1 d . . .
H26 H 0.8840 0.7251 0.2556 0.063 Uiso 1 1 calc R . .
C86 C 0.8102(12) 0.9073(5) 0.3103(12) 0.127(7) Uani 1 1 d . . .
H86 H 0.8074 0.9227 0.3553 0.152 Uiso 1 1 calc R . .
C66 C 0.8019(12) 0.9120(5) 0.1775(12) 0.133(8) Uani 1 1 d . . .
H66 H 0.7924 0.9293 0.1296 0.159 Uiso 1 1 calc R . .
C76 C 0.7784(10) 0.9279(5) 0.2274(13) 0.123(8) Uani 1 1 d . . .
H76 H 0.7401 0.9533 0.2122 0.148 Uiso 1 1 calc R . .
O17 O 0.6015(5) 0.7243(3) 0.4351(4) 0.055(2) Uani 1 1 d U E .
N17 N 0.6952(6) 0.7235(3) 0.4835(6) 0.054(3) Uani 1 1 d U . .
C17 C 0.7277(9) 0.7182(5) 0.5737(7) 0.083(5) Uani 1 1 d U E .
N27 N 0.8679(6) 0.7217(4) 0.5653(6) 0.074(4) Uani 1 1 d U . .
H27A H 0.8936 0.6939 0.5696 0.089 Uiso 1 1 calc R E .
H27B H 0.9108 0.7435 0.5824 0.089 Uiso 1 1 calc R . .
O27 O 0.6675(6) 0.7151(3) 0.5986(5) 0.080(3) Uani 1 1 d U E .
C27 C 0.8207(7) 0.7231(4) 0.6230(6) 0.064(4) Uani 1 1 d U E .
H27 H 0.8416 0.6960 0.6608 0.077 Uiso 1 1 calc R . .
C37 C 0.8451(8) 0.7655(5) 0.6797(7) 0.084(5) Uani 1 1 d . . .
H37A H 0.9076 0.7636 0.7210 0.101 Uiso 1 1 calc R E .
H37B H 0.8106 0.7656 0.7110 0.101 Uiso 1 1 calc R . .
C57 C 0.8289(9) 0.8118(3) 0.6299(6) 0.106(6) Uiso 1 1 d G E .
C47 C 0.8948(6) 0.8328(4) 0.6154(7) 0.131(7) Uiso 1 1 d G . .
H47 H 0.9531 0.8221 0.6435 0.157 Uiso 1 1 calc R E .
C67 C 0.8735(9) 0.8698(4) 0.5589(8) 0.158(8) Uiso 1 1 d G E .
H67 H 0.9176 0.8839 0.5491 0.190 Uiso 1 1 calc R . .
C77 C 0.7862(10) 0.8859(3) 0.5168(7) 0.163(8) Uiso 1 1 d G . .
H77 H 0.7720 0.9106 0.4790 0.195 Uiso 1 1 calc R E .
C97 C 0.7203(7) 0.8649(4) 0.5313(7) 0.158(8) Uiso 1 1 d G E .
H97 H 0.6620 0.8756 0.5032 0.190 Uiso 1 1 calc R . .
C87 C 0.7416(8) 0.8279(4) 0.5879(8) 0.124(6) Uiso 1 1 d G . .
H87 H 0.6975 0.8138 0.5976 0.149 Uiso 1 1 calc R E .
O18 O 0.4109(4) 0.7256(3) 0.3296(4) 0.052(2) Uani 1 1 d . . .
O28 O 0.2834(5) 0.7280(3) 0.3709(4) 0.062(3) Uani 1 1 d . . .
N18 N 0.4330(6) 0.7246(3) 0.4204(6) 0.050(3) Uani 1 1 d . E .
C28 C 0.3848(8) 0.7222(4) 0.5242(7) 0.054(4) Uani 1 1 d . . .
H28 H 0.3608 0.6925 0.5314 0.065 Uiso 1 1 calc R E .
C18 C 0.3594(7) 0.7247(4) 0.4331(7) 0.052(4) Uani 1 1 d . E .
N28 N 0.4793(7) 0.7183(4) 0.5760(5) 0.081(4) Uani 1 1 d . E .
H28A H 0.4908 0.6926 0.6084 0.097 Uiso 1 1 calc R . .
H28B H 0.4985 0.7428 0.6114 0.097 Uiso 1 1 calc R . .
C38 C 0.3402(10) 0.7600(4) 0.5583(9) 0.101(5) Uiso 1 1 d D B .
H38A H 0.2774 0.7617 0.5179 0.121 Uiso 1 1 calc R A 1
H38B H 0.3441 0.7488 0.6118 0.121 Uiso 1 1 calc R A 1
C48 C 0.3735(16) 0.8043(7) 0.5718(15) 0.048(9) Uiso 0.40 1 d PGU B 1
C58 C 0.4396(18) 0.8209(10) 0.6490(13) 0.119(15) Uiso 0.40 1 d PGU B 1
H58 H 0.4642 0.8014 0.6964 0.143 Uiso 0.40 1 calc PR B 1
C68 C 0.4688(16) 0.8664(10) 0.6555(14) 0.139(16) Uiso 0.40 1 d PGU B 1
H68 H 0.5130 0.8775 0.7072 0.167 Uiso 0.40 1 calc PR B 1
C78 C 0.4320(18) 0.8954(7) 0.5847(19) 0.123(14) Uiso 0.40 1 d PGU B 1
H78 H 0.4516 0.9259 0.5890 0.147 Uiso 0.40 1 calc PR B 1
C88 C 0.3660(17) 0.8789(8) 0.5074(15) 0.107(13) Uiso 0.40 1 d PGU B 1
H88 H 0.3414 0.8983 0.4600 0.129 Uiso 0.40 1 calc PR B 1
C98 C 0.3367(14) 0.8334(8) 0.5009(12) 0.082(11) Uiso 0.40 1 d PGU B 1
H98 H 0.2925 0.8223 0.4492 0.098 Uiso 0.40 1 calc PR B 1
C48A C 0.3961(17) 0.8052(8) 0.594(2) 0.189(16) Uiso 0.60 1 d PGDU B 2
C98A C 0.4147(17) 0.8313(10) 0.5379(12) 0.175(14) Uiso 0.60 1 d PGU B 2
H98A H 0.3886 0.8236 0.4803 0.210 Uiso 0.60 1 calc PR B 2
C68A C 0.4722(18) 0.8689(9) 0.5679(18) 0.184(14) Uiso 0.60 1 d PGU B 2
H68A H 0.4846 0.8864 0.5302 0.221 Uiso 0.60 1 calc PR B 2
C88A C 0.5111(14) 0.8805(7) 0.654(2) 0.204(16) Uiso 0.60 1 d PGU B 2
H88A H 0.5496 0.9057 0.6741 0.245 Uiso 0.60 1 calc PR B 2
C58A C 0.4926(17) 0.8544(10) 0.7103(12) 0.175(14) Uiso 0.60 1 d PGU B 2
H58A H 0.5187 0.8621 0.7680 0.210 Uiso 0.60 1 calc PR B 2
C78A C 0.435(2) 0.8167(10) 0.6804(19) 0.226(18) Uiso 0.60 1 d PGU B 2
H78A H 0.4227 0.7992 0.7181 0.271 Uiso 0.60 1 calc PR B 2
O19 O 0.3812(4) 0.7408(3) 0.1631(4) 0.049(2) Uani 1 1 d . . .
O29 O 0.2314(4) 0.7498(3) 0.0197(4) 0.058(2) Uani 1 1 d . . .
N19 N 0.2990(5) 0.7434(3) 0.1632(4) 0.035(2) Uani 1 1 d . E .
N29 N 0.1568(5) 0.7432(3) 0.1839(5) 0.047(2) Uani 1 1 d . . .
H29A H 0.1297 0.7165 0.1852 0.056 Uiso 1 1 calc R E .
H29B H 0.1321 0.7661 0.2004 0.056 Uiso 1 1 calc R . .
C29 C 0.1405(7) 0.7522(4) 0.0935(7) 0.063(4) Uani 1 1 d . E .
H29 H 0.0983 0.7292 0.0556 0.076 Uiso 1 1 calc R . .
C19 C 0.2302(6) 0.7472(4) 0.0896(7) 0.054(3) Uani 1 1 d . E .
C49 C 0.1451(10) 0.8383(5) 0.1223(11) 0.091(5) Uani 1 1 d . E .
C39 C 0.1017(8) 0.8008(5) 0.0639(8) 0.078(4) Uani 1 1 d . . .
H39A H 0.1032 0.8075 0.0106 0.094 Uiso 1 1 calc R E .
H39B H 0.0396 0.8004 0.0519 0.094 Uiso 1 1 calc R . .
C59 C 0.1165(12) 0.8553(5) 0.1767(12) 0.123(7) Uani 1 1 d U . .
H59 H 0.0653 0.8420 0.1745 0.147 Uiso 1 1 calc R E .
C99 C 0.2199(12) 0.8556(6) 0.1147(14) 0.158(8) Uani 1 1 d U . .
H99 H 0.2349 0.8451 0.0731 0.189 Uiso 1 1 calc R E .
C89 C 0.2729(16) 0.8919(7) 0.1785(17) 0.196(9) Uani 1 1 d U E .
H89 H 0.3249 0.9045 0.1815 0.236 Uiso 1 1 calc R . .
C69 C 0.1544(14) 0.8894(7) 0.2336(16) 0.185(9) Uani 1 1 d U E .
H69 H 0.1292 0.9007 0.2671 0.222 Uiso 1 1 calc R . .
C79 C 0.2337(16) 0.9071(7) 0.2397(17) 0.210(10) Uani 1 1 d U . .
H79 H 0.2648 0.9289 0.2819 0.252 Uiso 1 1 calc R E .
O110 O 0.5420(4) 0.7360(3) 0.1554(4) 0.048(2) Uani 1 1 d . . .
O210 O 0.5856(4) 0.7479(3) 0.0328(4) 0.052(2) Uani 1 1 d . . .
N110 N 0.4775(5) 0.7394(3) 0.0706(5) 0.047(2) Uani 1 1 d . E .
C110 C 0.5036(7) 0.7450(4) 0.0157(6) 0.041(3) Uani 1 1 d . E .
N210 N 0.3419(5) 0.7406(4) -0.0776(5) 0.058(3) Uani 1 1 d . . .
H21A H 0.3210 0.7133 -0.1036 0.070 Uiso 1 1 calc R E .
H21B H 0.3024 0.7627 -0.1079 0.070 Uiso 1 1 calc R . .
C210 C 0.4260(7) 0.7503(4) -0.0770(6) 0.055(3) Uani 1 1 d . E .
H210 H 0.4349 0.7277 -0.1140 0.066 Uiso 1 1 calc R . .
C310 C 0.4291(8) 0.7992(5) -0.1100(7) 0.075(4) Uani 1 1 d . . .
H31C H 0.4853 0.8032 -0.1116 0.090 Uiso 1 1 calc R E .
H31D H 0.3818 0.8021 -0.1680 0.090 Uiso 1 1 calc R . .
C410 C 0.4192(11) 0.8375(5) -0.0556(9) 0.085(5) Uani 1 1 d . E .
C510 C 0.3394(11) 0.8524(6) -0.0783(10) 0.111(6) Uani 1 1 d . . .
H510 H 0.2895 0.8404 -0.1248 0.133 Uiso 1 1 calc R E .
C910 C 0.4928(10) 0.8553(5) 0.0113(9) 0.096(6) Uani 1 1 d . . .
H910 H 0.5480 0.8436 0.0213 0.115 Uiso 1 1 calc R E .
C810 C 0.4911(15) 0.8888(7) 0.0638(14) 0.177(11) Uani 1 1 d . E .
H810 H 0.5429 0.8992 0.1101 0.213 Uiso 1 1 calc R . .
C710 C 0.4084(15) 0.9070(6) 0.0455(13) 0.147(10) Uani 1 1 d . . .
H710 H 0.4039 0.9303 0.0799 0.176 Uiso 1 1 calc R E .
C610 C 0.3341(12) 0.8913(6) -0.0219(14) 0.145(9) Uani 1 1 d . E .
H610 H 0.2791 0.9043 -0.0341 0.174 Uiso 1 1 calc R . .
C111 C 0.9673(7) 0.5260(6) 0.1834(7) 0.070(5) Uani 1 1 d . . .
O211 O 0.9431(7) 0.5462(3) 0.2313(6) 0.096(4) Uani 1 1 d . . .
O111 O 1.0007(7) 0.5500(3) 0.1484(6) 0.099(4) Uani 1 1 d . . .
C211 C 0.9590(8) 0.4737(5) 0.1724(9) 0.065(4) Uani 1 1 d . . .
C311 C 0.9287(10) 0.4478(7) 0.2227(9) 0.108(6) Uani 1 1 d . . .
H311 H 0.9147 0.4616 0.2628 0.129 Uiso 1 1 calc R . .
C711 C 0.9721(10) 0.4524(5) 0.1157(10) 0.108(6) Uani 1 1 d . . .
H711 H 0.9871 0.4696 0.0796 0.129 Uiso 1 1 calc R . .
C611 C 0.9650(11) 0.4054(6) 0.1057(13) 0.136(8) Uani 1 1 d . . .
H611 H 0.9799 0.3914 0.0665 0.163 Uiso 1 1 calc R . .
C411 C 0.9215(11) 0.4004(5) 0.2076(12) 0.116(7) Uani 1 1 d . . .
H411 H 0.9039 0.3821 0.2406 0.139 Uiso 1 1 calc R . .
C511 C 0.9377(11) 0.3798(7) 0.1505(13) 0.138(9) Uani 1 1 d . . .
H511 H 0.9301 0.3479 0.1417 0.166 Uiso 1 1 calc R . .
O212 O 0.5699(6) 0.8220(3) 0.2726(6) 0.096(4) Uani 1 1 d . . .
O112 O 0.4848(6) 0.8153(3) 0.3290(7) 0.097(3) Uani 1 1 d . . .
C212 C 0.5343(8) 0.8927(5) 0.3183(8) 0.066(4) Uani 1 1 d . . .
C412 C 0.5941(13) 0.9636(7) 0.3035(13) 0.142(8) Uani 1 1 d . . .
H412 H 0.6321 0.9798 0.2882 0.170 Uiso 1 1 calc R E .
C112 C 0.5309(8) 0.8403(4) 0.3043(7) 0.049(4) Uani 1 1 d . E .
C312 C 0.5859(12) 0.9186(5) 0.2940(10) 0.111(7) Uani 1 1 d . E .
H312 H 0.6170 0.9036 0.2692 0.133 Uiso 1 1 calc R . .
C512 C 0.5454(12) 0.9863(6) 0.3368(12) 0.148(9) Uani 1 1 d . E .
H512 H 0.5451 1.0185 0.3389 0.178 Uiso 1 1 calc R . .
C612 C 0.4944(11) 0.9591(6) 0.3685(14) 0.161(9) Uani 1 1 d . . .
H612 H 0.4672 0.9731 0.3981 0.193 Uiso 1 1 calc R E .
C712 C 0.4873(10) 0.9123(5) 0.3538(11) 0.112(7) Uani 1 1 d . E .
H712 H 0.4504 0.8943 0.3682 0.135 Uiso 1 1 calc R . .
O113 O 0.7946(6) 0.7335(3) 0.0039(5) 0.098(3) Uiso 1 1 d . C .
O213 O 0.9198(7) 0.7722(3) 0.0813(7) 0.100(3) Uiso 1 1 d . C .
C113 C 0.8457(10) 0.7668(4) 0.0171(9) 0.083(5) Uiso 1 1 d D . .
C213 C 0.8170(11) 0.8042(5) -0.0477(10) 0.090(7) Uiso 0.70 1 d PGDU C 3
C313 C 0.8553(10) 0.8480(6) -0.0324(10) 0.119(11) Uiso 0.70 1 d PGDU C 3
H313 H 0.9027 0.8549 0.0206 0.143 Uiso 0.70 1 calc PR C 3
C413 C 0.8230(15) 0.8815(5) -0.0961(15) 0.162(11) Uiso 0.70 1 d PGU C 3
H413 H 0.8486 0.9108 -0.0859 0.195 Uiso 0.70 1 calc PR C 3
C513 C 0.7522(16) 0.8712(8) -0.1753(12) 0.233(15) Uiso 0.70 1 d PGU C 3
H513 H 0.7305 0.8936 -0.2180 0.280 Uiso 0.70 1 calc PR C 3
C613 C 0.7139(13) 0.8273(9) -0.1906(9) 0.309(19) Uiso 0.70 1 d PGU C 3
H613 H 0.6665 0.8204 -0.2436 0.371 Uiso 0.70 1 calc PR C 3
C713 C 0.7463(12) 0.7938(6) -0.1268(13) 0.217(14) Uiso 0.70 1 d PGDU C 3
H713 H 0.7206 0.7645 -0.1371 0.261 Uiso 0.70 1 calc PR C 3
C3B C 0.8514(18) 0.8508(11) -0.021(2) 0.16(3) Uiso 0.30 1 d PGDU C 4
H3B H 0.9130 0.8487 0.0100 0.189 Uiso 0.30 1 calc PR C 4
C2B C 0.7984(19) 0.8126(7) -0.0287(12) 0.17(2) Uiso 0.30 1 d PGDU C 4
C7B C 0.7063(18) 0.8158(9) -0.0756(17) 0.067(12) Uiso 0.30 1 d PGDU C 4
H7B H 0.6708 0.7902 -0.0804 0.081 Uiso 0.30 1 calc PR C 4
C4B C 0.6672(19) 0.8572(11) -0.1153(18) 0.116(17) Uiso 0.30 1 d PGDU C 4
H4B H 0.6056 0.8594 -0.1467 0.139 Uiso 0.30 1 calc PR C 4
C5B C 0.720(3) 0.8955(8) -0.108(2) 0.16(2) Uiso 0.30 1 d PGU C 4
H5B H 0.6941 0.9232 -0.1346 0.187 Uiso 0.30 1 calc PR C 4
C6B C 0.812(3) 0.8923(9) -0.061(3) 0.17(2) Uiso 0.30 1 d PGU C 4
H6B H 0.8478 0.9179 -0.0563 0.206 Uiso 0.30 1 calc PR C 4
O214 O 0.7530(11) 1.1107(4) 0.2352(7) 0.196(7) Uani 1 1 d . . .
C114 C 0.7488(15) 1.1053(6) 0.1621(10) 0.141(9) Uani 1 1 d . . .
O114 O 0.7776(9) 1.1353(4) 0.1330(6) 0.152(6) Uani 1 1 d . . .
C214 C 0.6813(10) 1.0057(4) -0.0002(6) 0.198(14) Uani 1 1 d G . .
H214 H 0.6951 0.9943 -0.0421 0.238 Uiso 1 1 calc R . .
C514 C 0.7266(7) 1.0439(4) 0.0482(7) 0.139(8) Uani 1 1 d G . .
H514 H 0.7707 1.0581 0.0387 0.166 Uiso 1 1 calc R . .
C414 C 0.7059(8) 1.0610(3) 0.1109(6) 0.108(6) Uani 1 1 d G . .
C714 C 0.6400(9) 1.0397(4) 0.1251(7) 0.163(10) Uani 1 1 d G . .
H714 H 0.6262 1.0511 0.1670 0.196 Uiso 1 1 calc R . .
C614 C 0.5947(6) 1.0015(4) 0.0766(10) 0.28(2) Uani 1 1 d G . .
H614 H 0.5506 0.9873 0.0861 0.330 Uiso 1 1 calc R . .
C314 C 0.6154(8) 0.9845(3) 0.0140(7) 0.152(11) Uani 1 1 d G . .
H314 H 0.5850 0.9589 -0.0184 0.182 Uiso 1 1 calc R . .
C615 C 1.0967(13) 0.8722(7) 0.4964(13) 0.147(8) Uiso 1 1 d D D .
H615 H 1.0562 0.8759 0.4391 0.176 Uiso 1 1 calc R . .
C115 C 1.1567(13) 0.7769(7) 0.6610(12) 0.177(9) Uiso 1 1 d D . .
C515 C 1.1634(12) 0.9061(6) 0.5382(12) 0.135(7) Uiso 1 1 d D . .
H515 H 1.1641 0.9342 0.5126 0.162 Uiso 1 1 calc R . .
C415 C 1.2228(13) 0.8954(7) 0.6138(13) 0.147(7) Uiso 1 1 d D D .
H415 H 1.2692 0.9162 0.6421 0.176 Uiso 1 1 calc R . .
C215 C 1.1537(12) 0.8208(6) 0.6166(12) 0.110(6) Uiso 1 1 d D D .
C315 C 1.2225(15) 0.8525(8) 0.6586(14) 0.172(9) Uiso 1 1 d D . .
H315 H 1.2670 0.8467 0.7136 0.206 Uiso 1 1 calc R D .
C715 C 1.0909(12) 0.8309(6) 0.5432(12) 0.127(7) Uiso 1 1 d D . .
H715 H 1.0408 0.8120 0.5187 0.152 Uiso 1 1 calc R D .
O15C O 1.0852(12) 0.7529(8) 0.6306(12) 0.136(9) Uiso 0.568(17) 1 d PD D 5
O215 O 1.2314(12) 0.7681(6) 0.7236(12) 0.121(9) Uiso 0.568(17) 1 d PD D 5
O115 O 1.1249(12) 0.7418(7) 0.6143(10) 0.072(8) Uiso 0.432(17) 1 d PD D 6
O15B O 1.1838(19) 0.7760(9) 0.7400(13) 0.127(12) Uiso 0.432(17) 1 d PD D 6
O116 O 0.5390(6) 0.6321(4) 0.4969(5) 0.098(3) Uiso 1 1 d D E 6
O216 O 0.5630(7) 0.5997(3) 0.3973(7) 0.112(4) Uiso 1 1 d D E 6
C116 C 0.5724(7) 0.6042(4) 0.4710(8) 0.080(5) Uiso 1 1 d D E 6
C216 C 0.6322(14) 0.5613(6) 0.5190(13) 0.045(8) Uiso 0.40 1 d PGDU F 7
C316 C 0.6205(17) 0.5203(8) 0.4738(12) 0.140(16) Uiso 0.40 1 d PGDU F 7
H316 H 0.5773 0.5184 0.4171 0.168 Uiso 0.40 1 calc PR F 7
C416 C 0.673(2) 0.4819(6) 0.5135(19) 0.142(16) Uiso 0.40 1 d PGU F 7
H416 H 0.6652 0.4544 0.4833 0.171 Uiso 0.40 1 calc PR F 7
C516 C 0.7375(17) 0.4847(8) 0.5984(19) 0.144(16) Uiso 0.40 1 d PGU F 7
H516 H 0.7728 0.4590 0.6249 0.173 Uiso 0.40 1 calc PR F 7
C616 C 0.7493(14) 0.5258(10) 0.6435(13) 0.126(15) Uiso 0.40 1 d PGU F 7
H616 H 0.7924 0.5276 0.7003 0.151 Uiso 0.40 1 calc PR F 7
C716 C 0.6967(16) 0.5641(7) 0.6038(13) 0.133(15) Uiso 0.40 1 d PGDU F 7
H716 H 0.7045 0.5916 0.6341 0.160 Uiso 0.40 1 calc PR F 7
C2A C 0.6299(10) 0.5724(5) 0.5413(8) 0.066(7) Uiso 0.60 1 d PGDU G 8
C3A C 0.6498(11) 0.5282(6) 0.5236(8) 0.086(8) Uiso 0.60 1 d PGDU G 8
H3A H 0.6278 0.5183 0.4673 0.103 Uiso 0.60 1 calc PR G 8
C4A C 0.7025(12) 0.4987(4) 0.5902(12) 0.129(11) Uiso 0.60 1 d PGU G 8
H4A H 0.7158 0.4691 0.5784 0.155 Uiso 0.60 1 calc PR G 8
C5A C 0.7353(11) 0.5135(6) 0.6743(10) 0.162(13) Uiso 0.60 1 d PGU G 8
H5A H 0.7706 0.4938 0.7189 0.194 Uiso 0.60 1 calc PR G 8
C6A C 0.7155(11) 0.5577(7) 0.6920(7) 0.109(9) Uiso 0.60 1 d PGU G 8
H6A H 0.7375 0.5676 0.7483 0.131 Uiso 0.60 1 calc PR G 8
C7A C 0.6628(11) 0.5872(5) 0.6254(10) 0.095(8) Uiso 0.60 1 d PGDU G 8
H7A H 0.6495 0.6168 0.6372 0.114 Uiso 0.60 1 calc PR G 8
O5W O 0.3234(5) 0.6548(2) 0.0282(4) 0.060(2) Uani 1 1 d . . .
O4W O 1.0337(5) 0.7197(3) 0.4582(5) 0.074(3) Uani 1 1 d . . .
O3W O 1.1042(5) 0.7477(3) 0.3489(4) 0.064(2) Uani 1 1 d . . .
O6W O 0.5008(5) 0.6186(3) 0.1375(5) 0.069(2) Uani 1 1 d . . .
O7W O 1.0864(11) 0.5496(5) 0.0463(10) 0.200(6) Uani 1 1 d . . .
O8W O 0.3167(13) 0.8162(6) 0.3133(11) 0.255(9) Uani 1 1 d . . .
O9W O 0.9537(7) 0.6326(6) 0.6217(6) 0.168(5) Uani 1 1 d . . .
O10W O 0.0806(6) 0.7447(4) -0.1371(6) 0.112(3) Uani 1 1 d . . .
O11W O 0.9120(8) 1.1860(5) 0.2689(8) 0.176(6) Uani 1 1 d . . .
O12W O 0.6874(9) 1.1896(4) 0.2628(8) 0.160(5) Uani 1 1 d . . .
O13W O 0.5425(7) 1.1076(4) 0.4017(8) 0.135(5) Uani 1 1 d . . .
O14W O 0.5303(10) 1.1693(6) 0.2620(8) 0.239(8) Uani 1 1 d . . .
O15W O 0.3281(10) 1.1821(9) 0.2515(9) 0.312(12) Uani 1 1 d . . .

loop_
_atom_site_aniso_label
_atom_site_aniso_U_11
_atom_site_aniso_U_22
_atom_site_aniso_U_33
_atom_site_aniso_U_23
_atom_site_aniso_U_13
_atom_site_aniso_U_12
Eu1 0.0353(4) 0.0634(5) 0.0371(4) -0.0045(4) 0.0177(3) -0.0036(4)
Eu2 0.0343(4) 0.0609(5) 0.0390(4) -0.0005(4) 0.0186(3) -0.0007(4)
Cu1 0.0407(9) 0.0870(14) 0.0393(9) -0.0049(9) 0.0193(7) -0.0071(9)
Cu2 0.0362(9) 0.0684(12) 0.0527(9) -0.0019(10) 0.0187(8) -0.0011(9)
Cu3 0.0430(10) 0.0958(14) 0.0411(10) -0.0018(9) 0.0110(8) 0.0038(9)
Cu4 0.0494(10) 0.0666(13) 0.0482(9) -0.0055(9) 0.0252(8) -0.0074(9)
Cu5 0.0356(8) 0.0644(11) 0.0434(9) -0.0003(9) 0.0154(7) 0.0025(9)
Cu6 0.0313(9) 0.0720(13) 0.0491(9) -0.0006(9) 0.0108(7) 0.0018(9)
Cu7 0.0480(10) 0.0917(14) 0.0394(9) 0.0011(9) 0.0170(8) -0.0060(9)
Cu8 0.0387(9) 0.0648(12) 0.0475(9) 0.0044(9) 0.0205(7) -0.0003(9)
Cu9 0.0377(9) 0.0848(13) 0.0384(9) -0.0062(9) 0.0162(7) -0.0003(10)
Cu10 0.0400(9) 0.0674(11) 0.0465(9) -0.0032(10) 0.0213(8) -0.0070(10)
O2W 0.028(5) 0.086(7) 0.063(6) 0.020(5) 0.028(4) 0.003(4)
O1W 0.042(5) 0.099(7) 0.033(5) -0.019(4) 0.025(4) -0.001(5)
O11 0.023(4) 0.106(8) 0.014(4) 0.014(4) 0.003(3) 0.003(5)
O21 0.016(4) 0.125(8) 0.046(5) -0.022(6) 0.004(4) -0.020(5)
N11 0.040(6) 0.055(7) 0.072(7) -0.011(7) 0.027(6) -0.007(6)
C71 0.35(4) 0.069(15) 0.044(11) -0.011(9) 0.021(18) 0.054(18)
C41 0.086(13) 0.060(11) 0.103(13) 0.019(9) 0.044(11) 0.013(9)
C31 0.058(10) 0.126(15) 0.098(12) 0.036(11) 0.040(10) -0.022(10)
C21 0.096(11) 0.105(13) 0.028(7) -0.008(7) 0.046(8) -0.002(9)
C11 0.049(8) 0.039(8) 0.084(10) 0.021(9) 0.017(8) -0.004(8)
C51 0.100(15) 0.105(15) 0.20(2) -0.027(13) 0.115(16) -0.023(12)
C81 0.14(2) 0.22(3) 0.16(3) 0.03(2) -0.002(19) 0.03(2)
C91 0.098(15) 0.102(15) 0.16(2) 0.021(13) 0.086(15) 0.007(11)
C61 0.124(16) 0.123(18) 0.130(18) -0.059(14) 0.041(14) 0.023(13)
O12 0.035(5) 0.080(7) 0.033(4) 0.007(5) -0.007(4) -0.012(5)
N12 0.036(6) 0.060(8) 0.049(6) -0.018(5) 0.017(5) -0.008(5)
N22 0.074(8) 0.060(8) 0.046(7) -0.018(6) 0.009(6) -0.017(6)
O22 0.034(5) 0.113(8) 0.047(5) 0.005(5) 0.015(4) -0.014(5)
C12 0.017(7) 0.025(8) 0.115(12) 0.002(7) -0.003(8) 0.002(5)
C22 0.060(9) 0.058(10) 0.051(9) -0.028(7) 0.013(8) -0.021(7)
C32 0.071(11) 0.154(17) 0.042(9) -0.004(9) 0.018(8) -0.011(10)
C42 0.071(11) 0.097(13) 0.077(11) -0.021(9) 0.039(10) -0.026(9)
C52 0.104(14) 0.063(12) 0.109(14) -0.008(10) 0.007(11) -0.001(10)
C92 0.147(19) 0.20(2) 0.102(15) 0.014(15) 0.071(15) 0.020(16)
C72 0.26(2) 0.142(18) 0.17(2) 0.033(16) 0.09(2) 0.091(16)
C62 0.30(3) 0.096(17) 0.21(3) 0.014(18) 0.05(2) 0.048(18)
C82 0.28(3) 0.17(2) 0.19(2) -0.005(17) 0.16(2) 0.065(19)
N13 0.035(6) 0.033(6) 0.101(8) -0.025(6) 0.044(6) -0.007(5)
O13 0.037(5) 0.103(8) 0.028(4) -0.004(4) 0.016(4) -0.006(5)
O23 0.043(5) 0.125(9) 0.031(5) 0.005(5) -0.003(4) 0.011(6)
C13 0.065(10) 0.084(11) 0.033(8) -0.006(7) 0.018(7) -0.006(8)
C33 0.088(11) 0.155(16) 0.027(7) -0.011(9) 0.018(8) 0.015(11)
N23 0.051(7) 0.082(9) 0.096(9) -0.001(6) 0.053(7) 0.006(6)
C53 0.22(2) 0.114(17) 0.130(17) -0.024(13) 0.120(17) -0.065(16)
C23 0.096(11) 0.090(11) 0.059(9) 0.018(8) 0.060(9) 0.011(9)
C43 0.068(11) 0.105(14) 0.072(11) -0.030(10) 0.028(9) 0.013(10)
C93 0.153(19) 0.106(16) 0.175(19) 0.024(14) 0.110(16) 0.053(14)
C63 0.33(4) 0.087(17) 0.29(3) -0.054(19) 0.24(3) -0.04(2)
C83 0.23(3) 0.25(3) 0.19(3) 0.00(2) 0.16(2) 0.05(3)
C73 0.27(3) 0.107(19) 0.16(2) 0.002(15) 0.10(2) 0.038(18)
C14 0.046(8) 0.064(8) 0.099(9) -0.022(9) 0.055(7) -0.015(8)
O14 0.032(4) 0.059(6) 0.028(4) -0.002(4) -0.013(4) -0.009(4)
N24 0.045(6) 0.050(7) 0.025(5) -0.002(5) -0.003(4) 0.000(6)
O24 0.061(5) 0.086(6) 0.037(4) -0.009(5) 0.033(4) -0.011(6)
C24 0.017(6) 0.053(9) 0.116(10) -0.024(8) 0.024(7) -0.007(6)
N14 0.121(9) 0.027(6) 0.040(6) 0.000(6) 0.026(6) -0.018(7)
C34 0.075(11) 0.114(14) 0.116(13) -0.026(11) 0.035(10) 0.039(10)
O15 0.018(4) 0.087(7) 0.029(4) 0.007(5) 0.012(3) -0.003(5)
N15 0.009(5) 0.084(7) 0.034(5) 0.001(6) 0.007(4) -0.001(6)
N25 0.112(9) 0.064(8) 0.059(7) 0.004(6) 0.064(7) 0.007(7)
C25 0.043(7) 0.044(8) 0.038(7) 0.005(6) 0.007(6) -0.003(7)
O25 0.023(4) 0.087(7) 0.076(6) 0.002(5) 0.030(4) 0.002(5)
C15 0.036(7) 0.041(8) 0.040(7) 0.012(7) -0.008(6) 0.007(7)
C45 0.084(12) 0.079(12) 0.062(10) 0.031(8) 0.025(9) 0.037(9)
C35 0.051(10) 0.112(14) 0.077(11) 0.019(9) 0.023(8) 0.001(9)
C55 0.177(19) 0.056(12) 0.093(13) -0.016(9) 0.071(14) -0.032(11)
C95 0.16(2) 0.110(17) 0.134(17) 0.037(13) 0.076(16) 0.014(14)
C85 0.14(2) 0.047(13) 0.30(3) 0.010(16) 0.08(2) -0.031(12)
C75 0.18(2) 0.062(14) 0.125(17) -0.014(11) 0.048(16) -0.056(13)
C65 0.21(3) 0.110(18) 0.128(18) -0.007(13) 0.049(17) -0.088(17)
O16 0.038(5) 0.060(6) 0.054(5) 0.009(4) 0.033(4) 0.000(4)
C16 0.028(7) 0.035(7) 0.069(8) -0.020(8) 0.009(6) 0.000(7)
N16 0.068(7) 0.021(6) 0.051(6) 0.006(6) 0.024(6) -0.003(6)
O26 0.051(5) 0.071(6) 0.073(6) 0.011(6) 0.023(5) 0.007(6)
N26 0.076(8) 0.077(9) 0.058(7) -0.026(6) 0.053(6) -0.010(6)
C36 0.051(9) 0.086(11) 0.064(9) 0.013(8) 0.021(7) 0.010(8)
C46 0.061(10) 0.054(10) 0.083(11) 0.011(8) 0.035(9) -0.018(8)
C96 0.139(15) 0.053(11) 0.076(11) -0.027(8) 0.060(11) -0.026(10)
C56 0.127(16) 0.124(16) 0.096(14) -0.032(12) 0.070(13) -0.074(13)
C26 0.020(6) 0.053(9) 0.073(9) 0.012(7) 0.011(6) -0.003(6)
C86 0.18(2) 0.039(12) 0.162(18) -0.007(11) 0.075(16) 0.035(12)
C66 0.20(2) 0.046(12) 0.19(2) 0.055(12) 0.122(17) 0.044(12)
C76 0.096(14) 0.057(12) 0.24(2) 0.025(13) 0.095(16) 0.028(10)
O17 0.049(5) 0.066(7) 0.046(5) 0.003(4) 0.017(4) -0.016(4)
N17 0.037(6) 0.069(8) 0.059(7) -0.011(5) 0.025(5) -0.012(5)
C17 0.065(10) 0.120(12) 0.021(7) 0.019(7) -0.017(7) 0.023(9)
N27 0.062(8) 0.088(10) 0.077(8) 0.023(6) 0.036(6) 0.004(6)
O27 0.069(7) 0.132(9) 0.045(6) 0.026(5) 0.031(5) -0.005(6)
C27 0.043(8) 0.119(12) 0.011(6) -0.007(7) -0.005(6) -0.013(7)
C37 0.036(8) 0.149(15) 0.033(8) 0.008(8) -0.014(7) -0.017(8)
O18 0.033(5) 0.076(7) 0.038(5) -0.015(4) 0.010(4) -0.020(4)
O28 0.056(6) 0.074(7) 0.054(5) 0.007(5) 0.023(5) 0.003(5)
N18 0.046(6) 0.036(7) 0.077(7) -0.023(5) 0.036(6) -0.006(5)
C28 0.067(9) 0.064(10) 0.054(8) -0.015(7) 0.046(8) -0.017(7)
C18 0.034(8) 0.060(10) 0.046(8) -0.020(7) 0.004(6) -0.016(7)
N28 0.087(9) 0.110(11) 0.036(7) 0.017(6) 0.021(6) 0.005(8)
O19 0.023(4) 0.077(6) 0.052(5) 0.015(5) 0.022(4) 0.008(5)
O29 0.025(4) 0.102(7) 0.042(5) 0.008(5) 0.012(4) 0.004(5)
N19 0.036(5) 0.049(6) 0.025(5) 0.001(5) 0.018(4) -0.008(6)
N29 0.058(6) 0.040(6) 0.057(6) 0.000(6) 0.038(5) 0.015(6)
C29 0.040(8) 0.052(10) 0.079(9) -0.009(8) 0.012(7) -0.008(7)
C19 0.024(7) 0.057(9) 0.068(9) 0.014(9) 0.010(7) 0.001(7)
C49 0.089(13) 0.041(10) 0.143(16) 0.021(10) 0.053(12) -0.004(9)
C39 0.051(9) 0.089(12) 0.093(12) 0.031(9) 0.032(9) 0.019(8)
C59 0.121(16) 0.065(13) 0.171(19) -0.018(11) 0.057(14) -0.002(11)
C99 0.147(17) 0.118(17) 0.26(2) 0.004(15) 0.142(17) -0.054(13)
C89 0.21(2) 0.067(14) 0.34(3) 0.014(15) 0.142(18) -0.033(13)
C69 0.160(18) 0.117(17) 0.31(2) -0.055(15) 0.133(18) -0.021(14)
C79 0.21(2) 0.099(16) 0.32(2) -0.112(15) 0.129(19) -0.035(15)
O110 0.026(4) 0.075(7) 0.037(4) -0.014(5) 0.010(4) -0.009(5)
O210 0.032(4) 0.094(7) 0.045(5) 0.019(5) 0.032(4) 0.012(5)
N110 0.019(5) 0.061(7) 0.057(6) 0.015(6) 0.015(5) 0.019(6)
C110 0.066(8) 0.039(7) 0.035(7) 0.014(7) 0.037(6) 0.018(8)
N210 0.033(6) 0.072(7) 0.065(7) 0.004(7) 0.019(5) 0.004(7)
C210 0.079(9) 0.064(10) 0.025(6) 0.011(7) 0.025(6) 0.002(8)
C310 0.037(8) 0.129(14) 0.051(9) 0.019(9) 0.013(7) 0.001(8)
C410 0.111(15) 0.098(14) 0.065(11) 0.011(9) 0.057(11) 0.007(12)
C510 0.081(13) 0.16(2) 0.099(14) 0.018(12) 0.044(12) -0.011(13)
C910 0.078(12) 0.115(16) 0.076(12) 0.015(10) 0.019(10) -0.023(11)
C810 0.18(2) 0.115(19) 0.17(2) -0.069(15) 0.026(19) -0.007(17)
C710 0.20(3) 0.117(18) 0.17(2) -0.058(15) 0.13(2) -0.074(17)
C610 0.122(18) 0.060(14) 0.27(3) 0.048(15) 0.109(19) 0.036(12)
C111 0.026(8) 0.160(18) 0.021(8) -0.010(9) 0.007(6) -0.001(9)
O211 0.158(10) 0.051(7) 0.112(9) -0.013(6) 0.089(8) -0.035(7)
O111 0.119(9) 0.087(9) 0.123(9) -0.014(6) 0.083(8) 0.000(7)
C211 0.065(11) 0.036(10) 0.089(12) -0.018(8) 0.030(9) -0.016(8)
C311 0.081(12) 0.140(18) 0.079(12) -0.001(12) 0.015(10) -0.016(12)
C711 0.136(16) 0.076(13) 0.106(13) -0.059(11) 0.051(12) -0.036(12)
C611 0.120(16) 0.112(18) 0.20(2) -0.089(16) 0.095(16) -0.037(14)
C411 0.148(18) 0.044(12) 0.18(2) -0.020(12) 0.101(16) -0.036(12)
C511 0.089(15) 0.104(18) 0.20(2) -0.046(15) 0.053(16) -0.024(12)
O212 0.083(8) 0.098(9) 0.130(9) -0.017(7) 0.069(7) 0.002(6)
O112 0.099(9) 0.065(8) 0.148(10) -0.018(6) 0.073(8) -0.023(6)
C212 0.060(10) 0.063(11) 0.081(11) 0.007(8) 0.036(9) -0.001(8)
C412 0.15(2) 0.120(19) 0.22(2) -0.015(16) 0.135(19) -0.007(15)
C112 0.059(10) 0.026(8) 0.052(9) 0.000(7) 0.018(7) 0.003(7)
C312 0.193(19) 0.020(9) 0.180(17) -0.011(10) 0.136(16) -0.016(11)
C512 0.119(18) 0.056(14) 0.20(2) 0.007(13) 0.010(16) -0.042(12)
C612 0.100(15) 0.085(16) 0.28(3) -0.083(16) 0.072(17) -0.013(12)
C712 0.127(15) 0.039(11) 0.23(2) -0.021(11) 0.133(15) -0.003(9)
O214 0.32(2) 0.153(14) 0.086(9) -0.014(8) 0.071(12) -0.056(12)
C114 0.25(3) 0.088(15) 0.053(12) -0.014(11) 0.040(15) 0.004(15)
O114 0.237(14) 0.117(11) 0.060(7) 0.025(7) 0.031(8) -0.041(10)
C214 0.28(3) 0.103(19) 0.095(16) -0.005(13) -0.016(18) -0.095(19)
C514 0.165(19) 0.16(2) 0.094(15) 0.078(14) 0.066(15) -0.013(16)
C414 0.118(15) 0.106(15) 0.077(13) 0.020(11) 0.025(11) -0.032(12)
C714 0.17(2) 0.114(19) 0.25(3) 0.133(18) 0.14(2) 0.092(16)
C614 0.18(3) 0.043(16) 0.56(6) 0.01(2) 0.13(3) -0.013(16)
C314 0.19(2) 0.056(14) 0.104(15) 0.021(11) -0.027(15) -0.010(14)
O5W 0.065(6) 0.055(6) 0.060(5) -0.003(4) 0.030(5) 0.005(4)
O4W 0.075(6) 0.059(6) 0.114(7) -0.005(5) 0.067(6) -0.008(5)
O3W 0.086(6) 0.055(6) 0.077(6) -0.021(5) 0.059(5) -0.016(5)
O6W 0.072(6) 0.063(6) 0.081(6) -0.033(5) 0.044(5) -0.010(5)
O7W 0.232(17) 0.155(14) 0.237(17) 0.007(11) 0.128(14) 0.019(12)
O8W 0.27(2) 0.219(19) 0.246(19) -0.052(14) 0.093(17) -0.045(15)
O9W 0.149(11) 0.288(17) 0.092(8) 0.004(11) 0.076(8) 0.036(13)
O10W 0.082(7) 0.121(9) 0.107(8) 0.002(8) 0.021(6) 0.018(8)
O11W 0.125(11) 0.201(14) 0.175(13) -0.059(10) 0.046(10) 0.008(10)
O12W 0.177(13) 0.157(13) 0.168(12) 0.081(9) 0.099(11) 0.060(10)
O13W 0.100(9) 0.120(11) 0.188(12) -0.038(8) 0.069(9) -0.003(7)
O14W 0.212(16) 0.34(2) 0.104(11) -0.064(12) 0.024(11) 0.033(16)
O15W 0.144(13) 0.66(4) 0.102(11) -0.171(16) 0.033(10) -0.036(18)

loop_
_atom_type_symbol
_atom_type_description
_atom_type_scat_dispersion_real
_atom_type_scat_dispersion_imag
_atom_type_scat_source
C C 0.0033 0.0016 'International Tables Vol C Tables 4.2.6.8 and 6.1.1.4'
H H 0.0000 0.0000 'International Tables Vol C Tables 4.2.6.8 and 6.1.1.4'
N N 0.0061 0.0033 'International Tables Vol C Tables 4.2.6.8 and 6.1.1.4'
O O 0.0106 0.0060 'International Tables Vol C Tables 4.2.6.8 and 6.1.1.4'
Cu Cu 0.3201 1.2651 'International Tables Vol C Tables 4.2.6.8 and 6.1.1.4'
Eu Eu -0.1578 3.6682 'International Tables Vol C Tables 4.2.6.8 and 6.1.1.4'

loop_
_geom_angle_atom_site_label_1
_geom_angle_atom_site_label_2
_geom_angle_atom_site_label_3
_geom_angle
_geom_angle_site_symmetry_1
_geom_angle_site_symmetry_3
_geom_angle_publ_flag
O1W Eu1 O14 77.2(2) . . ?
O1W Eu1 O12 84.6(2) . . ?
O14 Eu1 O12 143.9(2) . . ?
O1W Eu1 O111 150.7(3) . . ?
O14 Eu1 O111 76.8(3) . . ?
O12 Eu1 O111 109.3(3) . . ?
O1W Eu1 O13 79.8(2) . . ?
O14 Eu1 O13 72.0(2) . . ?
O12 Eu1 O13 74.3(2) . . ?
O111 Eu1 O13 79.5(3) . . ?
O1W Eu1 O15 84.1(3) . . ?
O14 Eu1 O15 70.1(2) . . ?
O12 Eu1 O15 139.0(2) . . ?
O111 Eu1 O15 99.4(3) . . ?
O13 Eu1 O15 141.2(2) . . ?
O1W Eu1 O211 158.4(3) . . ?
O14 Eu1 O211 123.4(3) . . ?
O12 Eu1 O211 80.9(3) . . ?
O111 Eu1 O211 50.6(3) . . ?
O13 Eu1 O211 111.1(3) . . ?
O15 Eu1 O211 96.5(3) . . ?
O1W Eu1 O11 83.2(2) . . ?
O14 Eu1 O11 138.0(2) . . ?
O12 Eu1 O11 68.3(2) . . ?
O111 Eu1 O11 125.6(3) . . ?
O13 Eu1 O11 140.0(2) . . ?
O15 Eu1 O11 71.31(19) . . ?
O211 Eu1 O11 76.7(3) . . ?
O1W Eu1 C111 174.6(3) . . ?
O14 Eu1 C111 100.3(3) . . ?
O12 Eu1 C111 95.0(3) . . ?
O111 Eu1 C111 25.0(3) . . ?
O13 Eu1 C111 94.9(3) . . ?
O15 Eu1 C111 99.6(3) . . ?
O211 Eu1 C111 25.6(3) . . ?
O11 Eu1 C111 101.6(3) . . ?
O19 Eu2 O2W 87.1(3) . . ?
O19 Eu2 O112 90.4(3) . . ?
O2W Eu2 O112 153.3(3) . . ?
O19 Eu2 O212 100.9(3) . . ?
O2W Eu2 O212 154.6(3) . . ?
O112 Eu2 O212 51.6(3) . . ?
O19 Eu2 O17 142.1(2) . . ?
O2W Eu2 O17 79.4(2) . . ?
O112 Eu2 O17 86.5(3) . . ?
O212 Eu2 O17 106.4(3) . . ?
O19 Eu2 O18 70.1(2) . . ?
O2W Eu2 O18 81.2(2) . . ?
O112 Eu2 O18 73.0(3) . . ?
O212 Eu2 O18 124.2(3) . . ?
O17 Eu2 O18 72.8(2) . . ?
O19 Eu2 O110 70.4(2) . . ?
O2W Eu2 O110 80.2(2) . . ?
O112 Eu2 O110 123.8(3) . . ?
O212 Eu2 O110 79.9(3) . . ?
O17 Eu2 O110 139.6(2) . . ?
O18 Eu2 O110 136.9(2) . . ?
O19 Eu2 O16 141.7(2) . . ?
O2W Eu2 O16 80.1(2) . . ?
O112 Eu2 O16 116.4(3) . . ?
O212 Eu2 O16 78.8(3) . . ?
O17 Eu2 O16 70.5(2) . . ?
O18 Eu2 O16 141.2(2) . . ?
O110 Eu2 O16 71.9(2) . . ?
O19 Eu2 C112 96.7(3) . . ?
O2W Eu2 C112 176.2(3) . . ?
O112 Eu2 C112 27.1(3) . . ?
O212 Eu2 C112 24.5(3) . . ?
O17 Eu2 C112 97.4(3) . . ?
O18 Eu2 C112 99.9(3) . . ?
O110 Eu2 C112 101.2(3) . . ?
O16 Eu2 C112 97.0(3) . . ?
N15 Cu1 O11 92.6(3) . . ?
N15 Cu1 O21 162.9(4) . . ?
O11 Cu1 O21 84.3(3) . . ?
N15 Cu1 N25 80.2(3) . . ?
O11 Cu1 N25 171.5(3) . . ?
O21 Cu1 N25 103.9(3) . . ?
O12 Cu2 N11 90.0(3) . . ?
O12 Cu2 O22 88.9(3) . . ?
N11 Cu2 O22 175.4(4) . . ?
O12 Cu2 N21 170.4(3) . . ?
N11 Cu2 N21 80.5(4) . . ?
O22 Cu2 N21 100.6(3) . . ?
O23 Cu3 O13 83.8(3) . . ?
O23 Cu3 N12 169.9(4) . . ?
O13 Cu3 N12 90.4(3) . . ?
O23 Cu3 N22 103.1(4) . . ?
O13 Cu3 N22 171.7(4) . . ?
N12 Cu3 N22 82.0(4) . . ?
O23 Cu3 O113 99.9(4) . . ?
O13 Cu3 O113 98.7(3) . . ?
N12 Cu3 O113 89.1(3) . . ?
N22 Cu3 O113 84.6(4) . . ?
N13 Cu4 O24 177.1(4) . . ?
N13 Cu4 O14 90.6(4) . . ?
O24 Cu4 O14 86.8(3) . . ?
N13 Cu4 N23 82.1(4) . . ?
O24 Cu4 N23 100.0(3) . . ?
O14 Cu4 N23 163.5(3) . . ?
O25 Cu5 O15 85.9(3) . . ?
O25 Cu5 N14 177.6(4) . . ?
O15 Cu5 N14 92.9(4) . . ?
O25 Cu5 N24 101.1(3) . . ?
O15 Cu5 N24 172.2(3) . . ?
N14 Cu5 N24 80.3(4) . . ?
N17 Cu6 O16 90.4(3) . . ?
N17 Cu6 O26 176.0(4) . . ?
O16 Cu6 O26 85.6(3) . . ?
N17 Cu6 N27 84.4(4) . . ?
O16 Cu6 N27 168.8(4) . . ?
O26 Cu6 N27 99.5(3) . . ?
N18 Cu7 O27 171.4(4) . . ?
N18 Cu7 O17 92.3(3) . . ?
O27 Cu7 O17 84.9(3) . . ?
N18 Cu7 N28 80.0(4) . . ?
O27 Cu7 N28 101.4(4) . . ?
O17 Cu7 N28 167.7(4) . . ?
N18 Cu7 O116 94.1(3) . . ?
O27 Cu7 O116 94.3(4) . . ?
O17 Cu7 O116 96.0(3) . . ?
N28 Cu7 O116 94.1(4) . . ?
O28 Cu8 O18 85.2(3) . . ?
O28 Cu8 N19 173.0(4) . . ?
O18 Cu8 N19 89.4(3) . . ?
O28 Cu8 N29 102.4(3) . . ?
O18 Cu8 N29 168.2(3) . . ?
N19 Cu8 N29 82.3(3) . . ?
O28 Cu8 O8W 85.1(5) . . ?
O18 Cu8 O8W 88.8(5) . . ?
N19 Cu8 O8W 99.2(5) . . ?
N29 Cu8 O8W 100.7(6) . . ?
N110 Cu9 O29 169.2(4) . . ?
N110 Cu9 O19 91.8(3) . . ?
O29 Cu9 O19 85.8(3) . . ?
N110 Cu9 N210 80.5(3) . . ?
O29 Cu9 N210 101.1(3) . . ?
O19 Cu9 N210 171.5(3) . . ?
N16 Cu10 O210 179.8(4) . . ?
N16 Cu10 O110 94.2(3) . . ?
O210 Cu10 O110 85.7(3) . . ?
N16 Cu10 N26 80.1(4) . . ?
O210 Cu10 N26 100.0(3) . . ?
O110 Cu10 N26 174.3(3) . . ?
N11 O11 Cu1 109.9(5) . . ?
N11 O11 Eu1 121.3(5) . . ?
Cu1 O11 Eu1 125.7(3) . . ?
C11 O21 Cu1 107.0(7) . . ?
C11 N11 O11 108.7(8) . . ?
C11 N11 Cu2 126.4(8) . . ?
O11 N11 Cu2 124.6(6) . . ?
C81 C71 C61 122.2(19) . . ?
C81 C71 H71 118.9 . . ?
C61 C71 H71 118.9 . . ?
C21 N21 Cu2 111.4(6) . . ?
C21 N21 H21C 109.4 . . ?
Cu2 N21 H21C 109.4 . . ?
C21 N21 H21D 109.4 . . ?
Cu2 N21 H21D 109.4 . . ?
H21C N21 H21D 108.0 . . ?
C51 C41 C91 122.0(16) . . ?
C51 C41 C31 118.2(15) . . ?
C91 C41 C31 119.8(15) . . ?
C41 C31 C21 114.4(11) . . ?
C41 C31 H31A 108.7 . . ?
C21 C31 H31A 108.7 . . ?
C41 C31 H31B 108.7 . . ?
C21 C31 H31B 108.7 . . ?
H31A C31 H31B 107.6 . . ?
N21 C21 C31 113.1(10) . . ?
N21 C21 C11 110.0(9) . . ?
C31 C21 C11 111.2(10) . . ?
N21 C21 H21 107.4 . . ?
C31 C21 H21 107.4 . . ?
C11 C21 H21 107.4 . . ?
O21 C11 N11 129.8(11) . . ?
O21 C11 C21 123.0(11) . . ?
N11 C11 C21 107.2(9) . . ?
C61 C51 C41 117.7(16) . . ?
C61 C51 H51 121.2 . . ?
C41 C51 H51 121.2 . . ?
C71 C81 C91 120(3) . . ?
C71 C81 H81 119.9 . . ?
C91 C81 H81 119.9 . . ?
C41 C91 C81 116.5(19) . . ?
C41 C91 H91 121.7 . . ?
C81 C91 H91 121.7 . . ?
C51 C61 C71 119.3(19) . . ?
C51 C61 H61 120.3 . . ?
C71 C61 H61 120.3 . . ?
N12 O12 Cu2 107.7(5) . . ?
N12 O12 Eu1 120.7(5) . . ?
Cu2 O12 Eu1 131.0(3) . . ?
C12 N12 O12 113.1(9) . . ?
C12 N12 Cu3 119.6(8) . . ?
O12 N12 Cu3 127.3(6) . . ?
C22 N22 Cu3 113.0(7) . . ?
C22 N22 H22A 109.0 . . ?
Cu3 N22 H22A 109.0 . . ?
C22 N22 H22B 109.0 . . ?
Cu3 N22 H22B 109.0 . . ?
H22A N22 H22B 107.8 . . ?
C12 O22 Cu2 108.8(7) . . ?
O22 C12 N12 121.5(11) . . ?
O22 C12 C22 123.8(10) . . ?
N12 C12 C22 114.3(12) . . ?
C32 C22 N22 113.3(10) . . ?
C32 C22 C12 112.4(10) . . ?
N22 C22 C12 107.6(9) . . ?
C32 C22 H22 107.8 . . ?
N22 C22 H22 107.8 . . ?
C12 C22 H22 107.8 . . ?
C22 C32 C42 110.9(11) . . ?
C22 C32 H32A 109.5 . . ?
C42 C32 H32A 109.5 . . ?
C22 C32 H32B 109.5 . . ?
C42 C32 H32B 109.5 . . ?
H32A C32 H32B 108.0 . . ?
C92 C42 C52 121.3(17) . . ?
C92 C42 C32 119.1(15) . . ?
C52 C42 C32 119.4(13) . . ?
C62 C52 C42 120.8(19) . . ?
C62 C52 H52 119.6 . . ?
C42 C52 H52 119.6 . . ?
C42 C92 C82 112.3(17) . . ?
C42 C92 H92 123.8 . . ?
C82 C92 H92 123.8 . . ?
C82 C72 C62 117(2) . . ?
C82 C72 H72 121.7 . . ?
C62 C72 H72 121.7 . . ?
C52 C62 C72 121(2) . . ?
C52 C62 H62 119.6 . . ?
C72 C62 H62 119.6 . . ?
C72 C82 C92 128(2) . . ?
C72 C82 H82 116.1 . . ?
C92 C82 H82 116.1 . . ?
C13 N13 O13 109.3(8) . . ?
C13 N13 Cu4 125.3(8) . . ?
O13 N13 Cu4 125.3(7) . . ?
N13 O13 Cu3 110.2(5) . . ?
N13 O13 Eu1 123.2(5) . . ?
Cu3 O13 Eu1 126.5(3) . . ?
C13 O23 Cu3 110.0(7) . . ?
O23 C13 N13 125.9(11) . . ?
O23 C13 C23 124.2(11) . . ?
N13 C13 C23 109.8(11) . . ?
C43 C33 C23 115.7(10) . . ?
C43 C33 H33A 108.3 . . ?
C23 C33 H33A 108.3 . . ?
C43 C33 H33B 108.3 . . ?
C23 C33 H33B 108.3 . . ?
H33A C33 H33B 107.4 . . ?
C23 N23 Cu4 109.8(6) . . ?
C23 N23 H23A 109.7 . . ?
Cu4 N23 H23A 109.7 . . ?
C23 N23 H23B 109.7 . . ?
Cu4 N23 H23B 109.7 . . ?
H23A N23 H23B 108.2 . . ?
C43 C53 C63 119.6(19) . . ?
C43 C53 H53 120.2 . . ?
C63 C53 H53 120.2 . . ?
C33 C23 C13 112.8(11) . . ?
C33 C23 N23 114.9(10) . . ?
C13 C23 N23 111.8(10) . . ?
C33 C23 H23 105.5 . . ?
C13 C23 H23 105.5 . . ?
N23 C23 H23 105.5 . . ?
C53 C43 C93 121.9(18) . . ?
C53 C43 C33 123.0(15) . . ?
C93 C43 C33 115.1(15) . . ?
C83 C93 C43 118.6(19) . . ?
C83 C93 H93 120.7 . . ?
C43 C93 H93 120.7 . . ?
C73 C63 C53 116(2) . . ?
C73 C63 H63 121.8 . . ?
C53 C63 H63 121.8 . . ?
C93 C83 C73 118(2) . . ?
C93 C83 H83 120.9 . . ?
C73 C83 H83 120.9 . . ?
C63 C73 C83 124(2) . . ?
C63 C73 H73 118.1 . . ?
C83 C73 H73 118.1 . . ?
O24 C14 N14 119.8(11) . . ?
O24 C14 C24 126.1(10) . . ?
N14 C14 C24 113.9(12) . . ?
N14 O14 Cu4 100.6(5) . . ?
N14 O14 Eu1 128.3(5) . . ?
Cu4 O14 Eu1 124.9(3) . . ?
C24 N24 Cu5 112.5(5) . . ?
C24 N24 H24A 109.1 . . ?
Cu5 N24 H24A 109.1 . . ?
C24 N24 H24B 109.1 . . ?
Cu5 N24 H24B 109.1 . . ?
H24A N24 H24B 107.8 . . ?
C14 O24 Cu4 110.8(6) . . ?
N24 C24 C14 109.5(9) . . ?
N24 C24 C34 115.3(11) . . ?
C14 C24 C34 111.4(10) . . ?
N24 C24 H24 106.7 . . ?
C14 C24 H24 106.7 . . ?
C34 C24 H24 106.7 . . ?
C14 N14 O14 121.5(9) . . ?
C14 N14 Cu5 121.2(10) . . ?
O14 N14 Cu5 117.3(7) . . ?
C24 C34 C44 110.5(11) . . ?
C24 C34 H34A 109.5 . . ?
C44 C34 H34A 109.5 . . ?
C24 C34 H34B 109.5 . . ?
C44 C34 H34B 109.5 . . ?
H34A C34 H34B 108.1 . . ?
C54 C44 C84 120.0 . . ?
C54 C44 C34 118.7(10) . . ?
C84 C44 C34 120.4(11) . . ?
C44 C54 C74 120.0 . . ?
C44 C54 H54 120.0 . . ?
C74 C54 H54 120.0 . . ?
C64 C74 C54 120.0 . . ?
C64 C74 H74 120.0 . . ?
C54 C74 H74 120.0 . . ?
C74 C64 C94 120.0 . . ?
C74 C64 H64 120.0 . . ?
C94 C64 H64 120.0 . . ?
C64 C94 C84 120.0 . . ?
C64 C94 H94 120.0 . . ?
C84 C94 H94 120.0 . . ?
C94 C84 C44 120.0 . . ?
C94 C84 H84 120.0 . . ?
C44 C84 H84 120.0 . . ?
N15 O15 Cu5 107.0(4) . . ?
N15 O15 Eu1 125.6(4) . . ?
Cu5 O15 Eu1 126.4(3) . . ?
C15 N15 O15 116.6(8) . . ?
C15 N15 Cu1 119.8(7) . . ?
O15 N15 Cu1 123.4(5) . . ?
C25 N25 Cu1 112.3(6) . . ?
C25 N25 H25A 109.1 . . ?
Cu1 N25 H25A 109.1 . . ?
C25 N25 H25B 109.1 . . ?
Cu1 N25 H25B 109.1 . . ?
H25A N25 H25B 107.9 . . ?
C35 C25 C15 112.1(10) . . ?
C35 C25 N25 114.0(9) . . ?
C15 C25 N25 105.3(8) . . ?
C35 C25 H25 108.4 . . ?
C15 C25 H25 108.4 . . ?
N25 C25 H25 108.4 . . ?
C15 O25 Cu5 107.8(6) . . ?
N15 C15 O25 122.4(9) . . ?
N15 C15 C25 117.6(10) . . ?
O25 C15 C25 120.0(9) . . ?
C55 C45 C95 112.4(15) . . ?
C55 C45 C35 122.1(14) . . ?
C95 C45 C35 124.6(14) . . ?
C25 C35 C45 116.3(11) . . ?
C25 C35 H35A 108.2 . . ?
C45 C35 H35A 108.2 . . ?
C25 C35 H35B 108.2 . . ?
C45 C35 H35B 108.2 . . ?
H35A C35 H35B 107.4 . . ?
C65 C55 C45 123.7(19) . . ?
C65 C55 H55 118.1 . . ?
C45 C55 H55 118.1 . . ?
C85 C95 C45 126(2) . . ?
C85 C95 H95 117.2 . . ?
C45 C95 H95 117.2 . . ?
C95 C85 C75 112(2) . . ?
C95 C85 H85 124.2 . . ?
C75 C85 H85 124.2 . . ?
C65 C75 C85 124.6(19) . . ?
C65 C75 H75 117.7 . . ?
C85 C75 H75 117.7 . . ?
C55 C65 C75 122(2) . . ?
C55 C65 H65 119.0 . . ?
C75 C65 H65 119.0 . . ?
N16 O16 Cu6 110.3(5) . . ?
N16 O16 Eu2 120.8(5) . . ?
Cu6 O16 Eu2 124.8(3) . . ?
N16 C16 O26 124.9(10) . . ?
N16 C16 C26 114.4(10) . . ?
O26 C16 C26 120.7(9) . . ?
C16 N16 O16 112.5(8) . . ?
C16 N16 Cu10 123.2(8) . . ?
O16 N16 Cu10 124.1(6) . . ?
C16 O26 Cu6 106.4(6) . . ?
C26 N26 Cu10 115.0(6) . . ?
C26 N26 H26A 108.5 . . ?
Cu10 N26 H26A 108.5 . . ?
C26 N26 H26B 108.5 . . ?
Cu10 N26 H26B 108.5 . . ?
H26A N26 H26B 107.5 . . ?
C46 C36 C26 117.2(10) . . ?
C46 C36 H36A 108.0 . . ?
C26 C36 H36A 108.0 . . ?
C46 C36 H36B 108.0 . . ?
C26 C36 H36B 108.0 . . ?
H36A C36 H36B 107.3 . . ?
C56 C46 C96 110.5(14) . . ?
C56 C46 C36 122.0(14) . . ?
C96 C46 C36 127.4(12) . . ?
C86 C96 C46 127.0(15) . . ?
C86 C96 H96 116.5 . . ?
C46 C96 H96 116.5 . . ?
C66 C56 C46 121.9(15) . . ?
C66 C56 H56 119.1 . . ?
C46 C56 H56 119.1 . . ?
C16 C26 N26 107.4(8) . . ?
C16 C26 C36 112.7(10) . . ?
N26 C26 C36 113.3(9) . . ?
C16 C26 H26 107.8 . . ?
N26 C26 H26 107.8 . . ?
C36 C26 H26 107.8 . . ?
C96 C86 C76 116.4(16) . . ?
C96 C86 H86 121.8 . . ?
C76 C86 H86 121.8 . . ?
C76 C66 C56 123.0(17) . . ?
C76 C66 H66 118.5 . . ?
C56 C66 H66 118.5 . . ?
C66 C76 C86 119.1(16) . . ?
C66 C76 H76 120.4 . . ?
C86 C76 H76 120.4 . . ?
N17 O17 Cu7 109.5(5) . . ?
N17 O17 Eu2 123.8(5) . . ?
Cu7 O17 Eu2 126.3(4) . . ?
O17 N17 C17 115.1(9) . . ?
O17 N17 Cu6 127.1(6) . . ?
C17 N17 Cu6 117.6(8) . . ?
O27 C17 C27 129.1(11) . . ?
O27 C17 N17 115.3(10) . . ?
C27 C17 N17 115.1(12) . . ?
C27 N27 Cu6 109.4(6) . . ?
C27 N27 H27A 109.8 . . ?
Cu6 N27 H27A 109.8 . . ?
C27 N27 H27B 109.8 . . ?
Cu6 N27 H27B 109.8 . . ?
H27A N27 H27B 108.2 . . ?
C17 O27 Cu7 115.1(7) . . ?
C17 C27 C37 112.1(11) . . ?
C17 C27 N27 110.9(9) . . ?
C37 C27 N27 112.7(10) . . ?
C17 C27 H27 106.9 . . ?
C37 C27 H27 106.9 . . ?
N27 C27 H27 106.9 . . ?
C27 C37 C57 113.6(9) . . ?
C27 C37 H37A 108.9 . . ?
C57 C37 H37A 108.9 . . ?
C27 C37 H37B 108.9 . . ?
C57 C37 H37B 108.9 . . ?
H37A C37 H37B 107.7 . . ?
C47 C57 C87 120.0 . . ?
C47 C57 C37 122.0(11) . . ?
C87 C57 C37 117.2(11) . . ?
C67 C47 C57 120.0 . . ?
C67 C47 H47 120.0 . . ?
C57 C47 H47 120.0 . . ?
C47 C67 C77 120.0 . . ?
C47 C67 H67 120.0 . . ?
C77 C67 H67 120.0 . . ?
C67 C77 C97 120.0 . . ?
C67 C77 H77 120.0 . . ?
C97 C77 H77 120.0 . . ?
C77 C97 C87 120.0 . . ?
C77 C97 H97 120.0 . . ?
C87 C97 H97 120.0 . . ?
C97 C87 C57 120.0 . . ?
C97 C87 H87 120.0 . . ?
C57 C87 H87 120.0 . . ?
N18 O18 Cu8 107.3(5) . . ?
N18 O18 Eu2 120.7(5) . . ?
Cu8 O18 Eu2 126.0(3) . . ?
C18 O28 Cu8 113.1(7) . . ?
C18 N18 O18 112.6(8) . . ?
C18 N18 Cu7 122.6(8) . . ?
O18 N18 Cu7 124.2(6) . . ?
N28 C28 C18 112.6(9) . . ?
N28 C28 C38 113.3(10) . . ?
C18 C28 C38 115.4(11) . . ?
N28 C28 H28 104.8 . . ?
C18 C28 H28 104.8 . . ?
C38 C28 H28 104.8 . . ?
O28 C18 N18 120.3(10) . . ?
O28 C18 C28 129.2(11) . . ?
N18 C18 C28 110.5(9) . . ?
C28 N28 Cu7 114.1(6) . . ?
C28 N28 H28A 108.7 . . ?
Cu7 N28 H28A 108.7 . . ?
C28 N28 H28B 108.7 . . ?
Cu7 N28 H28B 108.7 . . ?
H28A N28 H28B 107.6 . . ?
C48 C38 C48A 14.1(17) . . ?
C48 C38 C28 118.4(14) . . ?
C48A C38 C28 114.9(15) . . ?
C48 C38 H38A 107.7 . . ?
C48A C38 H38A 120.7 . . ?
C28 C38 H38A 107.7 . . ?
C48 C38 H38B 107.7 . . ?
C48A C38 H38B 97.3 . . ?
C28 C38 H38B 107.7 . . ?
H38A C38 H38B 107.1 . . ?
C38 C48 C58 124.7(18) . . ?
C38 C48 C98 115.3(18) . . ?
C58 C48 C98 120.0 . . ?
C48 C58 C68 120.0 . . ?
C48 C58 H58 120.0 . . ?
C68 C58 H58 120.0 . . ?
C78 C68 C58 120.0 . . ?
C78 C68 H68 120.0 . . ?
C58 C68 H68 120.0 . . ?
C88 C78 C68 120.0 . . ?
C88 C78 H78 120.0 . . ?
C68 C78 H78 120.0 . . ?
C78 C88 C98 120.0 . . ?
C78 C88 H88 120.0 . . ?
C98 C88 H88 120.0 . . ?
C88 C98 C48 120.0 . . ?
C88 C98 H98 120.0 . . ?
C48 C98 H98 120.0 . . ?
C98A C48A C78A 120.0 . . ?
C98A C48A C38 117(2) . . ?
C78A C48A C38 123(2) . . ?
C68A C98A C48A 120.0 . . ?
C68A C98A H98A 120.0 . . ?
C48A C98A H98A 120.0 . . ?
C98A C68A C88A 120.0 . . ?
C98A C68A H68A 120.0 . . ?
C88A C68A H68A 120.0 . . ?
C58A C88A C68A 120.0 . . ?
C58A C88A H88A 120.0 . . ?
C68A C88A H88A 120.0 . . ?
C78A C58A C88A 120.0 . . ?
C78A C58A H58A 120.0 . . ?
C88A C58A H58A 120.0 . . ?
C58A C78A C48A 120.0 . . ?
C58A C78A H78A 120.0 . . ?
C48A C78A H78A 120.0 . . ?
N19 O19 Cu9 105.0(4) . . ?
N19 O19 Eu2 126.6(5) . . ?
Cu9 O19 Eu2 128.2(3) . . ?
C19 O29 Cu9 106.3(6) . . ?
C19 N19 O19 116.3(7) . . ?
C19 N19 Cu8 120.9(7) . . ?
O19 N19 Cu8 122.8(5) . . ?
C29 N29 Cu8 113.0(6) . . ?
C29 N29 H29A 109.0 . . ?
Cu8 N29 H29A 109.0 . . ?
C29 N29 H29B 109.0 . . ?
Cu8 N29 H29B 109.0 . . ?
H29A N29 H29B 107.8 . . ?
N29 C29 C39 111.1(9) . . ?
N29 C29 C19 108.7(9) . . ?
C39 C29 C19 110.1(10) . . ?
N29 C29 H29 109.0 . . ?
C39 C29 H29 109.0 . . ?
C19 C29 H29 109.0 . . ?
O29 C19 N19 125.8(9) . . ?
O29 C19 C29 119.9(9) . . ?
N19 C19 C29 114.2(10) . . ?
C59 C49 C99 124.2(17) . . ?
C59 C49 C39 123.3(15) . . ?
C99 C49 C39 112.5(16) . . ?
C49 C39 C29 116.4(11) . . ?
C49 C39 H39A 108.2 . . ?
C29 C39 H39A 108.2 . . ?
C49 C39 H39B 108.2 . . ?
C29 C39 H39B 108.2 . . ?
H39A C39 H39B 107.3 . . ?
C69 C59 C49 126(2) . . ?
C69 C59 H59 116.8 . . ?
C49 C59 H59 116.8 . . ?
C49 C99 C89 115.4(19) . . ?
C49 C99 H99 122.3 . . ?
C89 C99 H99 122.3 . . ?
C99 C89 C79 114.6(19) . . ?
C99 C89 H89 122.7 . . ?
C79 C89 H89 122.7 . . ?
C59 C69 C79 116(2) . . ?
C59 C69 H69 121.9 . . ?
C79 C69 H69 121.9 . . ?
C69 C79 C89 123(2) . . ?
C69 C79 H79 118.6 . . ?
C89 C79 H79 118.6 . . ?
N110 O110 Cu10 104.9(5) . . ?
N110 O110 Eu2 128.6(5) . . ?
Cu10 O110 Eu2 123.5(3) . . ?
C110 O210 Cu10 108.0(5) . . ?
C110 N110 O110 117.5(8) . . ?
C110 N110 Cu9 122.6(7) . . ?
O110 N110 Cu9 119.9(6) . . ?
N110 C110 O210 123.8(9) . . ?
N110 C110 C210 113.5(9) . . ?
O210 C110 C210 122.6(8) . . ?
C210 N210 Cu9 112.1(6) . . ?
C210 N210 H21A 109.2 . . ?
Cu9 N210 H21A 109.2 . . ?
C210 N210 H21B 109.2 . . ?
Cu9 N210 H21B 109.2 . . ?
H21A N210 H21B 107.9 . . ?
N210 C210 C310 112.2(10) . . ?
N210 C210 C110 109.8(8) . . ?
C310 C210 C110 109.1(9) . . ?
N210 C210 H210 108.5 . . ?
C310 C210 H210 108.5 . . ?
C110 C210 H210 108.5 . . ?
C410 C310 C210 113.5(10) . . ?
C410 C310 H31C 108.9 . . ?
C210 C310 H31C 108.9 . . ?
C410 C310 H31D 108.9 . . ?
C210 C310 H31D 108.9 . . ?
H31C C310 H31D 107.7 . . ?
C510 C410 C910 123.5(17) . . ?
C510 C410 C310 116.5(16) . . ?
C910 C410 C310 119.9(15) . . ?
C410 C510 C610 114.0(16) . . ?
C410 C510 H510 123.0 . . ?
C610 C510 H510 123.0 . . ?
C810 C910 C410 124.5(18) . . ?
C810 C910 H910 117.7 . . ?
C410 C910 H910 117.7 . . ?
C910 C810 C710 116.7(19) . . ?
C910 C810 H810 121.7 . . ?
C710 C810 H810 121.7 . . ?
C610 C710 C810 120.6(18) . . ?
C610 C710 H710 119.7 . . ?
C810 C710 H710 119.7 . . ?
C710 C610 C510 120.7(17) . . ?
C710 C610 H610 119.6 . . ?
C510 C610 H610 119.6 . . ?
O111 C111 O211 116.6(16) . . ?
O111 C111 C211 122.3(12) . . ?
O211 C111 C211 121.0(13) . . ?
O111 C111 Eu1 57.0(9) . . ?
O211 C111 Eu1 59.6(8) . . ?
C211 C111 Eu1 179.2(9) . . ?
C111 O211 Eu1 94.8(9) . . ?
C111 O111 Eu1 97.9(9) . . ?
C711 C211 C311 118.3(15) . . ?
C711 C211 C111 122.7(14) . . ?
C311 C211 C111 118.8(14) . . ?
C411 C311 C211 115.0(16) . . ?
C411 C311 H311 122.5 . . ?
C211 C311 H311 122.5 . . ?
C211 C711 C611 122.9(18) . . ?
C211 C711 H711 118.5 . . ?
C611 C711 H711 118.5 . . ?
C511 C611 C711 121.2(18) . . ?
C511 C611 H611 119.4 . . ?
C711 C611 H611 119.4 . . ?
C511 C411 C311 124.7(19) . . ?
C511 C411 H411 117.6 . . ?
C311 C411 H411 117.6 . . ?
C411 C511 C611 117.5(19) . . ?
C411 C511 H511 121.2 . . ?
C611 C511 H511 121.2 . . ?
C112 O212 Eu2 96.0(8) . . ?
C112 O112 Eu2 94.0(8) . . ?
C712 C212 C312 121.2(14) . . ?
C712 C212 C112 120.3(12) . . ?
C312 C212 C112 118.5(13) . . ?
C312 C412 C512 118.6(18) . . ?
C312 C412 H412 120.7 . . ?
C512 C412 H412 120.7 . . ?
O212 C112 O112 118.4(12) . . ?
O212 C112 C212 122.4(12) . . ?
O112 C112 C212 119.2(12) . . ?
O212 C112 Eu2 59.5(7) . . ?
O112 C112 Eu2 58.9(6) . . ?
C212 C112 Eu2 177.7(9) . . ?
C412 C312 C212 123.6(16) . . ?
C412 C312 H312 118.2 . . ?
C212 C312 H312 118.2 . . ?
C412 C512 C612 118.9(17) . . ?
C412 C512 H512 120.6 . . ?
C612 C512 H512 120.6 . . ?
C712 C612 C512 118.4(18) . . ?
C712 C612 H612 120.8 . . ?
C512 C612 H612 120.8 . . ?
C212 C712 C612 119.0(16) . . ?
C212 C712 H712 120.5 . . ?
C612 C712 H712 120.5 . . ?
C113 O113 Cu3 139.1(9) . . ?
O113 C113 O213 126.0(12) . . ?
O113 C113 C213 117.7(13) . . ?
O213 C113 C213 116.3(14) . . ?
O113 C113 C2B 114.2(15) . . ?
O213 C113 C2B 115.0(14) . . ?
C213 C113 C2B 22.7(10) . . ?
C313 C213 C713 120.0 . . ?
C313 C213 C113 123.6(14) . . ?
C713 C213 C113 116.4(14) . . ?
C213 C313 C413 120.0 . . ?
C213 C313 H313 120.0 . . ?
C413 C313 H313 120.0 . . ?
C513 C413 C313 120.0 . . ?
C513 C413 H413 120.0 . . ?
C313 C413 H413 120.0 . . ?
C413 C513 C613 120.0 . . ?
C413 C513 H513 120.0 . . ?
C613 C513 H513 120.0 . . ?
C713 C613 C513 120.0 . . ?
C713 C613 H613 120.0 . . ?
C513 C613 H613 120.0 . . ?
C613 C713 C213 120.0 . . ?
C613 C713 H713 120.0 . . ?
C213 C713 H713 120.0 . . ?
C2B C3B C6B 120.0 . . ?
C2B C3B H3B 120.0 . . ?
C6B C3B H3B 120.0 . . ?
C7B C2B C3B 120.0 . . ?
C7B C2B C113 122.1(19) . . ?
C3B C2B C113 117.9(19) . . ?
C2B C7B C4B 120.0 . . ?
C2B C7B H7B 120.0 . . ?
C4B C7B H7B 120.0 . . ?
C5B C4B C7B 120.0 . . ?
C5B C4B H4B 120.0 . . ?
C7B C4B H4B 120.0 . . ?
C4B C5B C6B 120.0 . . ?
C4B C5B H5B 120.0 . . ?
C6B C5B H5B 120.0 . . ?
C5B C6B C3B 120.0 . . ?
C5B C6B H6B 120.0 . . ?
C3B C6B H6B 120.0 . . ?
O114 C114 O214 119.6(15) . . ?
O114 C114 C414 121.2(15) . . ?
O214 C114 C414 119.2(17) . . ?
C514 C214 C314 120.0 . . ?
C514 C214 H214 120.0 . . ?
C314 C214 H214 120.0 . . ?
C414 C514 C214 120.0 . . ?
C414 C514 H514 120.0 . . ?
C214 C514 H514 120.0 . . ?
C514 C414 C714 120.0 . . ?
C514 C414 C114 122.4(13) . . ?
C714 C414 C114 117.5(13) . . ?
C614 C714 C414 120.0 . . ?
C614 C714 H714 120.0 . . ?
C414 C714 H714 120.0 . . ?
C714 C614 C314 120.0 . . ?
C714 C614 H614 120.0 . . ?
C314 C614 H614 120.0 . . ?
C614 C314 C214 120.0 . . ?
C614 C314 H314 120.0 . . ?
C214 C314 H314 120.0 . . ?
C515 C615 C715 120.5(19) . . ?
C515 C615 H615 119.8 . . ?
C715 C615 H615 119.8 . . ?
O15B C115 O115 123(2) . . ?
O15B C115 O215 46.7(15) . . ?
O115 C115 O215 111(2) . . ?
O15B C115 O15C 104(2) . . ?
O115 C115 O15C 41.5(12) . . ?
O215 C115 O15C 129(2) . . ?
O15B C115 C215 121(2) . . ?
O115 C115 C215 116.4(19) . . ?
O215 C115 C215 114.3(19) . . ?
O15C C115 C215 117(2) . . ?
C415 C515 C615 115(2) . . ?
C415 C515 H515 122.3 . . ?
C615 C515 H515 122.3 . . ?
C515 C415 C315 125(2) . . ?
C515 C415 H415 117.7 . . ?
C315 C415 H415 117.7 . . ?
C715 C215 C315 119(2) . . ?
C715 C215 C115 123(2) . . ?
C315 C215 C115 117.7(19) . . ?
C215 C315 C415 118(2) . . ?
C215 C315 H315 120.8 . . ?
C415 C315 H315 120.8 . . ?
C215 C715 C615 121(2) . . ?
C215 C715 H715 119.5 . . ?
C615 C715 H715 119.5 . . ?
C116 O116 Cu7 133.7(7) . . ?
O116 C116 O216 128.1(12) . . ?
C316 C216 C716 120.0 . . ?
C216 C316 C416 120.0 . . ?
C216 C316 H316 120.0 . . ?
C416 C316 H316 120.0 . . ?
C516 C416 C316 120.0 . . ?
C516 C416 H416 120.0 . . ?
C316 C416 H416 120.0 . . ?
C616 C516 C416 120.0 . . ?
C616 C516 H516 120.0 . . ?
C416 C516 H516 120.0 . . ?
C716 C616 C516 120.0 . . ?
C716 C616 H616 120.0 . . ?
C516 C616 H616 120.0 . . ?
C616 C716 C216 120.0 . . ?
C616 C716 H716 120.0 . . ?
C216 C716 H716 120.0 . . ?
C3A C2A C7A 120.0 . . ?
C2A C3A C4A 120.0 . . ?
C2A C3A H3A 120.0 . . ?
C4A C3A H3A 120.0 . . ?
C5A C4A C3A 120.0 . . ?
C5A C4A H4A 120.0 . . ?
C3A C4A H4A 120.0 . . ?
C6A C5A C4A 120.0 . . ?
C6A C5A H5A 120.0 . . ?
C4A C5A H5A 120.0 . . ?
C5A C6A C7A 120.0 . . ?
C5A C6A H6A 120.0 . . ?
C7A C6A H6A 120.0 . . ?
C6A C7A C2A 120.0 . . ?
C6A C7A H7A 120.0 . . ?
C2A C7A H7A 120.0 . . ?

loop_
_geom_bond_atom_site_label_1
_geom_bond_atom_site_label_2
_geom_bond_distance
_geom_bond_site_symmetry_2
_geom_bond_publ_flag
Eu1 O1W 2.357(8) . ?
Eu1 O14 2.409(7) . ?
Eu1 O12 2.412(7) . ?
Eu1 O111 2.425(9) . ?
Eu1 O13 2.429(6) . ?
Eu1 O15 2.453(6) . ?
Eu1 O211 2.478(8) . ?
Eu1 O11 2.480(6) . ?
Eu1 C111 2.862(17) . ?
Eu2 O19 2.387(6) . ?
Eu2 O2W 2.389(8) . ?
Eu2 O112 2.397(9) . ?
Eu2 O212 2.418(10) . ?
Eu2 O17 2.422(7) . ?
Eu2 O18 2.440(7) . ?
Eu2 O110 2.444(6) . ?
Eu2 O16 2.499(6) . ?
Eu2 C112 2.792(11) . ?
Cu1 N15 1.917(7) . ?
Cu1 O11 1.918(6) . ?
Cu1 O21 1.942(7) . ?
Cu1 N25 2.004(9) . ?
Cu2 O12 1.836(7) . ?
Cu2 N11 1.850(8) . ?
Cu2 O22 1.893(7) . ?
Cu2 N21 1.999(8) . ?
Cu3 O23 1.900(8) . ?
Cu3 O13 1.917(7) . ?
Cu3 N12 1.918(8) . ?
Cu3 N22 2.032(9) . ?
Cu3 O113 2.325(10) . ?
Cu4 N13 1.854(8) . ?
Cu4 O24 1.902(7) . ?
Cu4 O14 1.971(7) . ?
Cu4 N23 1.998(9) . ?
Cu5 O25 1.919(7) . ?
Cu5 O15 1.921(6) . ?
Cu5 N14 1.952(8) . ?
Cu5 N24 1.992(8) . ?
Cu6 N17 1.856(8) . ?
Cu6 O16 1.910(7) . ?
Cu6 O26 1.951(7) . ?
Cu6 N27 2.003(9) . ?
Cu7 N18 1.875(9) . ?
Cu7 O27 1.906(8) . ?
Cu7 O17 1.919(7) . ?
Cu7 N28 1.993(9) . ?
Cu7 O116 2.402(11) . ?
Cu8 O28 1.882(7) . ?
Cu8 O18 1.917(7) . ?
Cu8 N19 1.936(7) . ?
Cu8 N29 1.997(8) . ?
Cu8 O8W 2.355(17) . ?
Cu9 N110 1.924(7) . ?
Cu9 O29 1.934(6) . ?
Cu9 O19 1.948(6) . ?
Cu9 N210 2.041(8) . ?
Cu10 N16 1.853(8) . ?
Cu10 O210 1.885(6) . ?
Cu10 O110 1.943(6) . ?
Cu10 N26 1.947(8) . ?
O11 N11 1.439(9) . ?
O21 C11 1.221(11) . ?
N11 C11 1.309(12) . ?
C71 C81 1.26(3) . ?
C71 C61 1.43(3) . ?
C71 H71 0.9300 . ?
N21 C21 1.459(12) . ?
N21 H21C 0.9000 . ?
N21 H21D 0.9000 . ?
C41 C51 1.389(18) . ?
C41 C91 1.399(18) . ?
C41 C31 1.482(17) . ?
C31 C21 1.541(16) . ?
C31 H31A 0.9700 . ?
C31 H31B 0.9700 . ?
C21 C11 1.577(15) . ?
C21 H21 0.9800 . ?
C51 C61 1.33(2) . ?
C51 H51 0.9300 . ?
C81 C91 1.40(2) . ?
C81 H81 0.9300 . ?
C91 H91 0.9300 . ?
C61 H61 0.9300 . ?
O12 N12 1.442(9) . ?
N12 C12 1.376(12) . ?
N22 C22 1.516(13) . ?
N22 H22A 0.9000 . ?
N22 H22B 0.9000 . ?
O22 C12 1.254(14) . ?
C12 C22 1.528(15) . ?
C22 C32 1.461(15) . ?
C22 H22 0.9800 . ?
C32 C42 1.642(18) . ?
C32 H32A 0.9700 . ?
C32 H32B 0.9700 . ?
C42 C92 1.315(18) . ?
C42 C52 1.362(17) . ?
C52 C62 1.35(2) . ?
C52 H52 0.9300 . ?
C92 C82 1.52(2) . ?
C92 H92 0.9300 . ?
C72 C82 1.19(2) . ?
C72 C62 1.39(3) . ?
C72 H72 0.9300 . ?
C62 H62 0.9300 . ?
C82 H82 0.9300 . ?
N13 C13 1.308(12) . ?
N13 O13 1.452(9) . ?
O23 C13 1.256(13) . ?
C13 C23 1.510(14) . ?
C33 C43 1.455(17) . ?
C33 C23 1.509(15) . ?
C33 H33A 0.9700 . ?
C33 H33B 0.9700 . ?
N23 C23 1.521(14) . ?
N23 H23A 0.9000 . ?
N23 H23B 0.9000 . ?
C53 C43 1.278(18) . ?
C53 C63 1.45(2) . ?
C53 H53 0.9300 . ?
C23 H23 0.9800 . ?
C43 C93 1.382(18) . ?
C93 C83 1.34(3) . ?
C93 H93 0.9300 . ?
C63 C73 1.29(2) . ?
C63 H63 0.9300 . ?
C83 C73 1.37(3) . ?
C83 H83 0.9300 . ?
C73 H73 0.9300 . ?
C14 O24 1.264(12) . ?
C14 N14 1.268(11) . ?
C14 C24 1.504(14) . ?
O14 N14 1.458(11) . ?
N24 C24 1.486(13) . ?
N24 H24A 0.9000 . ?
N24 H24B 0.9000 . ?
C24 C34 1.527(15) . ?
C24 H24 0.9800 . ?
C34 C44 1.687(17) . ?
C34 H34A 0.9700 . ?
C34 H34B 0.9700 . ?
C44 C54 1.3900 . ?
C44 C84 1.3900 . ?
C54 C74 1.3900 . ?
C54 H54 0.9300 . ?
C74 C64 1.3900 . ?
C74 H74 0.9300 . ?
C64 C94 1.3900 . ?
C64 H64 0.9300 . ?
C94 C84 1.3900 . ?
C94 H94 0.9300 . ?
C84 H84 0.9300 . ?
O15 N15 1.404(8) . ?
N15 C15 1.277(10) . ?
N25 C25 1.521(12) . ?
N25 H25A 0.9000 . ?
N25 H25B 0.9000 . ?
C25 C35 1.436(15) . ?
C25 C15 1.492(12) . ?
C25 H25 0.9800 . ?
O25 C15 1.314(11) . ?
C45 C55 1.425(17) . ?
C45 C95 1.50(2) . ?
C45 C35 1.524(17) . ?
C35 H35A 0.9700 . ?
C35 H35B 0.9700 . ?
C55 C65 1.232(19) . ?
C55 H55 0.9300 . ?
C95 C85 1.35(2) . ?
C95 H95 0.9300 . ?
C85 C75 1.43(2) . ?
C85 H85 0.9300 . ?
C75 C65 1.36(2) . ?
C75 H75 0.9300 . ?
C65 H65 0.9300 . ?
O16 N16 1.446(9) . ?
C16 N16 1.279(11) . ?
C16 O26 1.360(11) . ?
C16 C26 1.461(13) . ?
N26 C26 1.486(11) . ?
N26 H26A 0.9000 . ?
N26 H26B 0.9000 . ?
C36 C46 1.511(16) . ?
C36 C26 1.565(15) . ?
C36 H36A 0.9700 . ?
C36 H36B 0.9700 . ?
C46 C56 1.397(17) . ?
C46 C96 1.397(16) . ?
C96 C86 1.274(16) . ?
C96 H96 0.9300 . ?
C56 C66 1.365(19) . ?
C56 H56 0.9300 . ?
C26 H26 0.9800 . ?
C86 C76 1.43(2) . ?
C86 H86 0.9300 . ?
C66 C76 1.21(2) . ?
C66 H66 0.9300 . ?
C76 H76 0.9300 . ?
O17 N17 1.412(10) . ?
N17 C17 1.433(13) . ?
C17 O27 1.281(14) . ?
C17 C27 1.411(15) . ?
N27 C27 1.553(13) . ?
N27 H27A 0.9000 . ?
N27 H27B 0.9000 . ?
C27 C37 1.513(15) . ?
C27 H27 0.9800 . ?
C37 C57 1.552(14) . ?
C37 H37A 0.9700 . ?
C37 H37B 0.9700 . ?
C57 C47 1.3900 . ?
C57 C87 1.3900 . ?
C47 C67 1.3900 . ?
C47 H47 0.9300 . ?
C67 C77 1.3900 . ?
C67 H67 0.9300 . ?
C77 C97 1.3900 . ?
C77 H77 0.9300 . ?
C97 C87 1.3900 . ?
C97 H97 0.9300 . ?
C87 H87 0.9300 . ?
O18 N18 1.467(10) . ?
O28 C18 1.253(11) . ?
N18 C18 1.359(12) . ?
C28 N28 1.434(13) . ?
C28 C18 1.460(13) . ?
C28 C38 1.593(15) . ?
C28 H28 0.9800 . ?
N28 H28A 0.9000 . ?
N28 H28B 0.9000 . ?
C38 C48 1.37(2) . ?
C38 C48A 1.562(15) . ?
C38 H38A 0.9700 . ?
C38 H38B 0.9700 . ?
C48 C58 1.3900 . ?
C48 C98 1.3900 . ?
C58 C68 1.3900 . ?
C58 H58 0.9300 . ?
C68 C78 1.3900 . ?
C68 H68 0.9300 . ?
C78 C88 1.3900 . ?
C78 H78 0.9300 . ?
C88 C98 1.3900 . ?
C88 H88 0.9300 . ?
C98 H98 0.9300 . ?
C48A C98A 1.3900 . ?
C48A C78A 1.3900 . ?
C98A C68A 1.3900 . ?
C98A H98A 0.9300 . ?
C68A C88A 1.3900 . ?
C68A H68A 0.9300 . ?
C88A C58A 1.3900 . ?
C88A H88A 0.9300 . ?
C58A C78A 1.3900 . ?
C58A H58A 0.9300 . ?
C78A H78A 0.9300 . ?
O19 N19 1.390(8) . ?
O29 C19 1.241(11) . ?
N19 C19 1.290(11) . ?
N29 C29 1.509(12) . ?
N29 H29A 0.9000 . ?
N29 H29B 0.9000 . ?
C29 C39 1.534(15) . ?
C29 C19 1.555(14) . ?
C29 H29 0.9800 . ?
C49 C59 1.35(2) . ?
C49 C99 1.419(19) . ?
C49 C39 1.439(17) . ?
C39 H39A 0.9700 . ?
C39 H39B 0.9700 . ?
C59 C69 1.34(2) . ?
C59 H59 0.9300 . ?
C99 C89 1.50(3) . ?
C99 H99 0.9300 . ?
C89 C79 1.56(3) . ?
C89 H89 0.9300 . ?
C69 C79 1.39(3) . ?
C69 H69 0.9300 . ?
C79 H79 0.9300 . ?
O110 N110 1.391(8) . ?
O210 C110 1.277(10) . ?
N110 C110 1.244(10) . ?
C110 C210 1.564(13) . ?
N210 C210 1.443(12) . ?
N210 H21A 0.9000 . ?
N210 H21B 0.9000 . ?
C210 C310 1.535(15) . ?
C210 H210 0.9800 . ?
C310 C410 1.522(17) . ?
C310 H31C 0.9700 . ?
C310 H31D 0.9700 . ?
C410 C510 1.292(18) . ?
C410 C910 1.361(17) . ?
C510 C610 1.53(2) . ?
C510 H510 0.9300 . ?
C910 C810 1.35(2) . ?
C910 H910 0.9300 . ?
C810 C710 1.39(2) . ?
C810 H810 0.9300 . ?
C710 C610 1.35(2) . ?
C710 H710 0.9300 . ?
C610 H610 0.9300 . ?
C111 O111 1.223(14) . ?
C111 O211 1.239(13) . ?
C111 C211 1.518(18) . ?
C211 C711 1.276(16) . ?
C211 C311 1.421(18) . ?
C311 C411 1.387(19) . ?
C311 H311 0.9300 . ?
C711 C611 1.36(2) . ?
C711 H711 0.9300 . ?
C611 C511 1.31(2) . ?
C611 H611 0.9300 . ?
C411 C511 1.30(2) . ?
C411 H411 0.9300 . ?
C511 H511 0.9300 . ?
O212 C112 1.166(12) . ?
O112 C112 1.275(13) . ?
C212 C712 1.340(16) . ?
C212 C312 1.358(17) . ?
C212 C112 1.529(16) . ?
C412 C312 1.306(19) . ?
C412 C512 1.37(2) . ?
C412 H412 0.9300 . ?
C312 H312 0.9300 . ?
C512 C612 1.45(2) . ?
C512 H512 0.9300 . ?
C612 C712 1.371(19) . ?
C612 H612 0.9300 . ?
C712 H712 0.9300 . ?
O113 C113 1.239(14) . ?
O213 C113 1.253(14) . ?
C113 C213 1.481(13) . ?
C113 C2B 1.563(15) . ?
C213 C313 1.3900 . ?
C213 C713 1.3900 . ?
C313 C413 1.3900 . ?
C313 H313 0.9300 . ?
C413 C513 1.3900 . ?
C413 H413 0.9300 . ?
C513 C613 1.3900 . ?
C513 H513 0.9300 . ?
C613 C713 1.3900 . ?
C613 H613 0.9300 . ?
C713 H713 0.9300 . ?
C3B C2B 1.3900 . ?
C3B C6B 1.3900 . ?
C3B H3B 0.9300 . ?
C2B C7B 1.3900 . ?
C7B C4B 1.3900 . ?
C7B H7B 0.9300 . ?
C4B C5B 1.3900 . ?
C4B H4B 0.9300 . ?
C5B C6B 1.3900 . ?
C5B H5B 0.9300 . ?
C6B H6B 0.9300 . ?
O214 C114 1.267(17) . ?
C114 O114 1.214(19) . ?
C114 C414 1.541(17) . ?
C214 C514 1.3900 . ?
C214 C314 1.3900 . ?
C214 H214 0.9300 . ?
C514 C414 1.3900 . ?
C514 H514 0.9300 . ?
C414 C714 1.3900 . ?
C714 C614 1.3900 . ?
C714 H714 0.9300 . ?
C614 C314 1.3900 . ?
C614 H614 0.9300 . ?
C314 H314 0.9300 . ?
C615 C515 1.42(2) . ?
C615 C715 1.48(2) . ?
C615 H615 0.9300 . ?
C115 O15B 1.250(17) . ?
C115 O115 1.259(16) . ?
C115 O215 1.264(16) . ?
C115 O15C 1.277(16) . ?
C115 C215 1.48(2) . ?
C515 C415 1.28(2) . ?
C515 H515 0.9300 . ?
C415 C315 1.47(2) . ?
C415 H415 0.9300 . ?
C215 C715 1.274(19) . ?
C215 C315 1.39(2) . ?
C315 H315 0.9300 . ?
C715 H715 0.9300 . ?
O116 C116 1.188(13) . ?
O216 C116 1.240(14) . ?
C216 C316 1.3900 . ?
C216 C716 1.3900 . ?
C316 C416 1.3900 . ?
C316 H316 0.9300 . ?
C416 C516 1.3900 . ?
C416 H416 0.9300 . ?
C516 C616 1.3900 . ?
C516 H516 0.9300 . ?
C616 C716 1.3900 . ?
C616 H616 0.9300 . ?
C716 H716 0.9300 . ?
C2A C3A 1.3900 . ?
C2A C7A 1.3900 . ?
C3A C4A 1.3900 . ?
C3A H3A 0.9300 . ?
C4A C5A 1.3900 . ?
C4A H4A 0.9300 . ?
C5A C6A 1.3900 . ?
C5A H5A 0.9300 . ?
C6A C7A 1.3900 . ?
C6A H6A 0.9300 . ?
C7A H7A 0.9300 . ?

loop_
_geom_hbond_atom_site_label_D
_geom_hbond_atom_site_label_H
_geom_hbond_atom_site_label_A
_geom_hbond_distance_DH
_geom_hbond_distance_HA
_geom_hbond_distance_DA
_geom_hbond_angle_DHA
_geom_hbond_site_symmetry_A
N21 H21C O16 0.90 2.27 3.137(12) 161.1 .
N22 H22B O15W 0.90 2.57 3.088(16) 117.2 2_645
N23 H23B O114 0.90 2.74 3.388(16) 129.6 2_745
N23 H23A O10W 0.90 2.21 3.038(15) 153.4 1_655
N24 H24B O216 0.90 2.68 3.214(13) 119.2 1_655
N24 H24A O18 0.90 2.26 3.091(12) 152.8 1_655
N25 H25B O214 0.90 2.68 3.275(14) 124.1 2_746
N25 H25A O115 0.90 2.39 3.24(2) 158.4 .
N26 H26A O113 0.90 2.35 3.019(11) 131.1 .
N27 H27A O9W 0.90 2.04 2.896(18) 159.3 .
N28 H28A O14W 0.90 2.56 3.254(16) 134.9 2_646
N29 H29A O14 0.90 2.29 3.132(12) 155.0 1_455
N210 H21B O15B 0.90 2.53 3.26(3) 138.3 1_454
